data_7239315
loop_
_publ_author_name
'Mathur, Pradeep'
'Rai, Dhirendra K.'
'Ji, Radhe Shyam'
'Pathak, Biswarup'
'Boodida, Sathyanarayana'
'Mobin, Shaikh M.'

_publ_section_title
;
 Structural and electrochemical aspects of
 tris(ferrocenyl/phenyl-ethynyl)phosphine ligated chalcogen bridged iron
 carbonyl clusters
;
_journal_issue 48
_journal_name_full 'RSC Advances'
_journal_page_first 26025
_journal_paper_doi 10.1039/c3ra44788j
_journal_volume 3
_journal_year 2013
_chemical_formula_sum 'C86 H54 Cl6 Fe9 O8 P2 Te2'
_chemical_formula_weight 2247.78
_space_group_IT_number 2
_space_group_name_Hall '-P 1'
_space_group_name_H-M_alt 'P -1'
_symmetry_cell_setting triclinic
_symmetry_space_group_name_H-M 'P -1'
_atom_sites_solution_hydrogens geom
_atom_sites_solution_primary direct
_atom_sites_solution_secondary difmap
_audit_creation_method SHELXL-97
_cell_angle_alpha 93.640(2)
_cell_angle_beta 102.4020(10)
_cell_angle_gamma 113.657(2)
_cell_formula_units_Z 2
_cell_length_a 13.5732(2)
_cell_length_b 14.7934(4)
_cell_length_c 23.9691(4)
_cell_measurement_reflns_used 22187
_cell_measurement_temperature 150(2)
_cell_measurement_theta_max 32.7855
_cell_measurement_theta_min 3.2600
_cell_volume 4244.84(17)
_computing_cell_refinement 'CrysAlis RED, Oxford Diffraction Ltd.,'
_computing_data_collection 'CrysAlis CCD, Oxford Diffraction Ltd.,'
_computing_data_reduction 'CrysAlis RED, Oxford Diffraction Ltd.,'
_computing_molecular_graphics Ortep3
_computing_publication_material Shelx97
_computing_structure_refinement 'SHELXL-97 (Sheldrick, 1997)'
_computing_structure_solution 'SHELXS-97 (Sheldrick, 1997)'
_diffrn_ambient_temperature 150(2)
_diffrn_detector_area_resol_mean 15.9948
_diffrn_measured_fraction_theta_full 0.998
_diffrn_measured_fraction_theta_max 0.998
_diffrn_measurement_device_type 'OXFORD DIFFRACTION XCALIBUR-S'
_diffrn_measurement_method \w/q-scan
_diffrn_radiation_monochromator graphite
_diffrn_radiation_source 'Enhance (Mo) X-ray Source'
_diffrn_radiation_type MoK\a
_diffrn_radiation_wavelength 0.71073
_diffrn_reflns_av_R_equivalents 0.0290
_diffrn_reflns_av_sigmaI/netI 0.0424
_diffrn_reflns_limit_h_max 16
_diffrn_reflns_limit_h_min -16
_diffrn_reflns_limit_k_max 17
_diffrn_reflns_limit_k_min -17
_diffrn_reflns_limit_l_max 28
_diffrn_reflns_limit_l_min -28
_diffrn_reflns_number 34982
_diffrn_reflns_theta_full 25.00
_diffrn_reflns_theta_max 25.00
_diffrn_reflns_theta_min 3.27
_exptl_absorpt_coefficient_mu 2.445
_exptl_absorpt_correction_T_max 0.6032
_exptl_absorpt_correction_T_min 0.4992
_exptl_absorpt_correction_type multi-scan
_exptl_absorpt_process_details
;
CrysAlis RED, Oxford Diffraction Ltd.,
Version 1.171.32.15 (release 10-01-2008 CrysAlis171 .NET)
(compiled Jan 10 2008,16:37:18)
Empirical absorption correction using spherical harmonics,
implemented in SCALE3 ABSPACK scaling algorithm.
;
_exptl_crystal_colour black
_exptl_crystal_density_diffrn 1.759
_exptl_crystal_density_method 'not measured'
_exptl_crystal_description block
_exptl_crystal_F_000 2208
_exptl_crystal_size_max 0.33
_exptl_crystal_size_mid 0.29
_exptl_crystal_size_min 0.23
_refine_diff_density_max 2.093
_refine_diff_density_min -0.964
_refine_diff_density_rms 0.103
_refine_ls_extinction_method none
_refine_ls_goodness_of_fit_ref 1.055
_refine_ls_hydrogen_treatment riding
_refine_ls_matrix_type full
_refine_ls_number_parameters 1020
_refine_ls_number_reflns 14934
_refine_ls_number_restraints 0
_refine_ls_restrained_S_all 1.055
_refine_ls_R_factor_all 0.0481
_refine_ls_R_factor_gt 0.0361
_refine_ls_shift/su_max 0.001
_refine_ls_shift/su_mean 0.000
_refine_ls_structure_factor_coef Fsqd
_refine_ls_weighting_details 'calc w=1/[\s^2^(Fo^2^)+(0.0602P)^2^+0.2478P] where P=(Fo^2^+2Fc^2^)/3'
_refine_ls_weighting_scheme calc
_refine_ls_wR_factor_gt 0.0979
_refine_ls_wR_factor_ref 0.1008
_reflns_number_gt 12050
_reflns_number_total 14934
_reflns_threshold_expression >2sigma(I)
_cod_data_source_file c3ra44788j.txt
_cod_data_source_block pm256
_cod_depositor_comments
;
The following automatic conversions were performed:

data item '_symmetry_cell_setting' value 'Triclinic' was changed to
'triclinic' in accordance with the
/home/saulius/struct/COD-crude-data/automatic-downloads/DataCite-retrospective/RSC/depositions/lib/dictionaries/cif_core.dic
dictionary named 'cif_core.dic' version 2.4.2 last updated on
2011-04-26.

Automatic conversion script
Id: cif_fix_values 6909 2019-04-08 15:41:33Z antanas 
;
_cod_original_cell_volume 4244.84(15)
_cod_database_code 7239315

loop_
_symmetry_equiv_pos_as_xyz
'x, y, z'
'-x, -y, -z'

loop_
_atom_site_label
_atom_site_type_symbol
_atom_site_fract_x
_atom_site_fract_y
_atom_site_fract_z
_atom_site_U_iso_or_equiv
_atom_site_adp_type
_atom_site_occupancy
_atom_site_symmetry_multiplicity
_atom_site_calc_flag
_atom_site_refinement_flags
Fe1 Fe 0.45583(5) 0.19209(4) 0.27410(2) 0.01482(13) Uani 1 1 d .
Fe2 Fe 0.50011(5) -0.05011(5) 0.29665(3) 0.01912(14) Uani 1 1 d .
Fe3 Fe 0.50706(5) 0.03861(5) 0.39537(3) 0.02075(14) Uani 1 1 d .
Fe4 Fe 0.03409(5) -0.01339(5) 0.38941(3) 0.02660(16) Uani 1 1 d .
Fe5 Fe 0.26263(5) 0.51044(5) 0.11907(3) 0.02195(15) Uani 1 1 d .
Fe6 Fe 0.07834(5) -0.15677(5) 0.07790(3) 0.02454(15) Uani 1 1 d .
Fe7 Fe 0.49252(6) 0.59339(5) 0.40272(3) 0.02789(16) Uani 1 1 d .
Fe8 Fe 0.49574(6) 0.24289(5) 0.01097(3) 0.02712(16) Uani 1 1 d .
Fe9 Fe 0.89305(5) 0.19663(5) 0.20689(3) 0.03002(17) Uani 1 1 d .
Te1 Te 0.35448(2) 0.01702(2) 0.304735(11) 0.01744(8) Uani 1 1 d .
Te2 Te 0.61331(2) 0.14025(2) 0.326102(12) 0.01946(8) Uani 1 1 d .
P1 P 0.29692(8) 0.20370(8) 0.24310(4) 0.0160(2) Uani 1 1 d .
P2 P 0.56181(9) 0.32952(8) 0.24714(5) 0.0168(2) Uani 1 1 d .
O1 O 0.4885(3) 0.3059(3) 0.38733(13) 0.0351(8) Uani 1 1 d .
O2 O 0.4339(3) 0.0831(2) 0.16174(13) 0.0305(8) Uani 1 1 d .
O3 O 0.4844(3) -0.0973(3) 0.17369(14) 0.0350(8) Uani 1 1 d .
O4 O 0.7066(3) -0.0733(3) 0.33796(17) 0.0434(9) Uani 1 1 d .
O5 O 0.3460(3) -0.2509(3) 0.30734(15) 0.0398(9) Uani 1 1 d .
O6 O 0.7101(3) 0.0324(3) 0.46545(16) 0.0520(11) Uani 1 1 d .
O7 O 0.3514(3) -0.1409(3) 0.42713(14) 0.0386(9) Uani 1 1 d .
O8 O 0.4818(3) 0.1782(3) 0.47750(15) 0.0420(9) Uani 1 1 d .
C1 C 0.4766(3) 0.2599(3) 0.34446(19) 0.0212(9) Uani 1 1 d .
C2 C 0.4424(3) 0.1233(3) 0.20563(19) 0.0209(9) Uani 1 1 d .
C3 C 0.4890(4) -0.0754(3) 0.2206(2) 0.0233(10) Uani 1 1 d .
C4 C 0.6250(4) -0.0654(4) 0.3222(2) 0.0276(10) Uani 1 1 d .
C5 C 0.4059(4) -0.1724(4) 0.30356(19) 0.0280(11) Uani 1 1 d .
C6 C 0.6309(4) 0.0357(4) 0.4376(2) 0.0330(12) Uani 1 1 d .
C7 C 0.4135(4) -0.0707(4) 0.41461(18) 0.0259(10) Uani 1 1 d .
C8 C 0.4941(4) 0.1270(4) 0.44437(19) 0.0258(10) Uani 1 1 d .
C9 C 0.2186(4) 0.1758(3) 0.29441(19) 0.0235(10) Uani 1 1 d .
C10 C 0.1752(3) 0.1537(3) 0.33212(19) 0.0235(10) Uani 1 1 d .
C11 C 0.3012(3) 0.3193(3) 0.22836(17) 0.0162(9) Uani 1 1 d .
C12 C 0.3135(3) 0.4001(3) 0.21648(17) 0.0208(10) Uani 1 1 d .
C13 C 0.2049(3) 0.1208(3) 0.18006(19) 0.0219(9) Uani 1 1 d .
C14 C 0.1500(4) 0.0572(4) 0.1389(2) 0.0290(11) Uani 1 1 d .
C15 C 0.1220(4) 0.1288(4) 0.3783(2) 0.0279(11) Uani 1 1 d .
C16 C 0.1692(4) 0.1121(4) 0.4334(2) 0.0322(11) Uani 1 1 d .
H16 H 0.2428 0.1175 0.4469 0.039 Uiso 1 1 calc R
C17 C 0.0886(4) 0.0864(4) 0.4640(2) 0.0371(13) Uani 1 1 d .
H17 H 0.0983 0.0714 0.5022 0.045 Uiso 1 1 calc R
C18 C -0.0097(5) 0.0861(4) 0.4299(2) 0.0383(13) Uani 1 1 d .
H18 H -0.0768 0.0714 0.4411 0.046 Uiso 1 1 calc R
C19 C 0.0087(4) 0.1113(4) 0.3763(2) 0.0321(11) Uani 1 1 d .
H19 H -0.0438 0.1160 0.3446 0.038 Uiso 1 1 calc R
C20 C 0.0318(5) -0.1063(4) 0.3221(2) 0.0440(14) Uani 1 1 d .
H20 H 0.0630 -0.0862 0.2906 0.053 Uiso 1 1 calc R
C21 C 0.0870(5) -0.1209(4) 0.3747(3) 0.0483(15) Uani 1 1 d .
H21 H 0.1621 -0.1125 0.3850 0.058 Uiso 1 1 calc R
C22 C 0.0108(5) -0.1508(4) 0.4102(3) 0.0481(15) Uani 1 1 d .
H22 H 0.0258 -0.1657 0.4482 0.058 Uiso 1 1 calc R
C23 C -0.0906(4) -0.1539(4) 0.3781(3) 0.0434(14) Uani 1 1 d .
H23 H -0.1566 -0.1715 0.3908 0.052 Uiso 1 1 calc R
C24 C -0.0784(5) -0.1265(4) 0.3240(3) 0.0451(14) Uani 1 1 d .
H24 H -0.1342 -0.1223 0.2941 0.054 Uiso 1 1 calc R
C25 C 0.3275(4) 0.4948(3) 0.20029(18) 0.0223(10) Uani 1 1 d .
C26 C 0.2566(4) 0.5449(3) 0.20155(19) 0.0259(10) Uani 1 1 d .
H26 H 0.1920 0.5227 0.2157 0.031 Uiso 1 1 calc R
C27 C 0.3007(4) 0.6334(4) 0.1779(2) 0.0338(12) Uani 1 1 d .
H27 H 0.2700 0.6808 0.1731 0.041 Uiso 1 1 calc R
C28 C 0.3969(4) 0.6395(4) 0.1628(2) 0.0358(12) Uani 1 1 d .
H28 H 0.4424 0.6924 0.1464 0.043 Uiso 1 1 calc R
C29 C 0.4160(4) 0.5554(4) 0.1755(2) 0.0292(11) Uani 1 1 d .
H29 H 0.4754 0.5411 0.1691 0.035 Uiso 1 1 calc R
C30 C 0.1851(5) 0.3712(4) 0.0712(2) 0.0463(15) Uani 1 1 d .
H30 H 0.1860 0.3126 0.0850 0.056 Uiso 1 1 calc R
C31 C 0.1078(5) 0.4089(5) 0.0740(2) 0.0519(17) Uani 1 1 d .
H31 H 0.0452 0.3798 0.0893 0.062 Uiso 1 1 calc R
C32 C 0.1377(5) 0.4981(4) 0.0502(2) 0.0437(14) Uani 1 1 d .
H32 H 0.0996 0.5400 0.0470 0.052 Uiso 1 1 calc R
C33 C 0.2331(5) 0.5131(4) 0.0323(2) 0.0421(14) Uani 1 1 d .
H33 H 0.2721 0.5676 0.0148 0.051 Uiso 1 1 calc R
C34 C 0.2617(5) 0.4349(4) 0.0445(2) 0.0412(14) Uani 1 1 d .
H34 H 0.3229 0.4262 0.0360 0.049 Uiso 1 1 calc R
C35 C 0.0804(4) -0.0195(4) 0.0901(2) 0.0343(12) Uani 1 1 d .
C36 C -0.0277(4) -0.0963(4) 0.0874(3) 0.0496(17) Uani 1 1 d .
H36 H -0.0659 -0.1042 0.1169 0.060 Uiso 1 1 calc R
C37 C -0.0669(5) -0.1583(5) 0.0323(3) 0.0513(17) Uani 1 1 d .
H37 H -0.1370 -0.2146 0.0183 0.062 Uiso 1 1 calc R
C38 C 0.0144(6) -0.1229(4) 0.0024(2) 0.0519(16) Uani 1 1 d .
H38 H 0.0099 -0.1521 -0.0351 0.062 Uiso 1 1 calc R
C39 C 0.1045(5) -0.0371(4) 0.0366(2) 0.0443(14) Uani 1 1 d .
H39 H 0.1703 0.0024 0.0260 0.053 Uiso 1 1 calc R
C40 C 0.1881(5) -0.1668(4) 0.1473(3) 0.0487(15) Uani 1 1 d .
H40 H 0.2283 -0.1180 0.1813 0.058 Uiso 1 1 calc R
C41 C 0.0823(5) -0.2457(5) 0.1384(2) 0.0512(15) Uani 1 1 d .
H41 H 0.0388 -0.2600 0.1656 0.061 Uiso 1 1 calc R
C42 C 0.0510(5) -0.3003(4) 0.0824(2) 0.0432(13) Uani 1 1 d .
H42 H -0.0171 -0.3572 0.0651 0.052 Uiso 1 1 calc R
C43 C 0.1375(5) -0.2563(4) 0.0568(3) 0.0458(14) Uani 1 1 d .
H43 H 0.1392 -0.2778 0.0190 0.055 Uiso 1 1 calc R
C44 C 0.2238(4) -0.1726(4) 0.0976(3) 0.0461(15) Uani 1 1 d .
H44 H 0.2931 -0.1289 0.0918 0.055 Uiso 1 1 calc R
C45 C 0.5913(3) 0.4434(3) 0.28828(19) 0.0212(9) Uani 1 1 d .
C46 C 0.5977(4) 0.5108(3) 0.32181(19) 0.0230(10) Uani 1 1 d .
C47 C 0.5106(3) 0.3409(3) 0.17547(19) 0.0197(9) Uani 1 1 d .
C48 C 0.4809(3) 0.3316(3) 0.12411(19) 0.0209(9) Uani 1 1 d .
C49 C 0.6922(4) 0.3356(3) 0.24406(19) 0.0234(10) Uani 1 1 d .
C50 C 0.7740(4) 0.3255(4) 0.2403(2) 0.0277(11) Uani 1 1 d .
C51 C 0.6096(4) 0.5912(4) 0.3624(2) 0.0304(11) Uani 1 1 d .
C52 C 0.6510(4) 0.6036(4) 0.4238(2) 0.0382(13) Uani 1 1 d .
H52 H 0.6748 0.5601 0.4445 0.046 Uiso 1 1 calc R
C53 C 0.6499(5) 0.6919(4) 0.4479(2) 0.0488(16) Uani 1 1 d .
H53 H 0.6736 0.7185 0.4881 0.059 Uiso 1 1 calc R
C54 C 0.6089(6) 0.7342(4) 0.4043(3) 0.0526(18) Uani 1 1 d .
H54 H 0.5998 0.7943 0.4095 0.063 Uiso 1 1 calc R
C55 C 0.5827(5) 0.6726(4) 0.3505(2) 0.0414(14) Uani 1 1 d .
H55 H 0.5526 0.6838 0.3134 0.050 Uiso 1 1 calc R
C56 C 0.3294(4) 0.5434(4) 0.3604(2) 0.0384(13) Uani 1 1 d .
H56 H 0.3023 0.5529 0.3223 0.046 Uiso 1 1 calc R
C57 C 0.3539(5) 0.6090(4) 0.4121(2) 0.0387(13) Uani 1 1 d .
H57 H 0.3455 0.6698 0.4150 0.046 Uiso 1 1 calc R
C58 C 0.3928(4) 0.5678(4) 0.4581(2) 0.0337(12) Uani 1 1 d .
H58 H 0.4163 0.5961 0.4980 0.040 Uiso 1 1 calc R
C59 C 0.3910(4) 0.4761(4) 0.4348(2) 0.0314(11) Uani 1 1 d .
H59 H 0.4127 0.4323 0.4563 0.038 Uiso 1 1 calc R
C60 C 0.3518(4) 0.4620(4) 0.3749(2) 0.0306(11) Uani 1 1 d .
H60 H 0.3419 0.4067 0.3483 0.037 Uiso 1 1 calc R
C61 C 0.4471(4) 0.3209(3) 0.06249(19) 0.0235(10) Uani 1 1 d .
C62 C 0.3533(4) 0.2406(4) 0.0246(2) 0.0326(11) Uani 1 1 d .
H62 H 0.2985 0.1865 0.0359 0.039 Uiso 1 1 calc R
C63 C 0.3556(4) 0.2549(4) -0.0325(2) 0.0394(13) Uani 1 1 d .
H63 H 0.3017 0.2125 -0.0664 0.047 Uiso 1 1 calc R
C64 C 0.4507(4) 0.3423(4) -0.0311(2) 0.0343(12) Uani 1 1 d .
H64 H 0.4725 0.3687 -0.0639 0.041 Uiso 1 1 calc R
C65 C 0.5081(4) 0.3840(4) 0.02741(19) 0.0276(10) Uani 1 1 d .
H65 H 0.5752 0.4434 0.0411 0.033 Uiso 1 1 calc R
C66 C 0.4957(6) 0.1083(5) 0.0250(3) 0.0578(18) Uani 1 1 d .
H66 H 0.4383 0.0543 0.0348 0.069 Uiso 1 1 calc R
C67 C 0.5036(6) 0.1239(5) -0.0319(3) 0.0581(18) Uani 1 1 d .
H67 H 0.4523 0.0823 -0.0668 0.070 Uiso 1 1 calc R
C68 C 0.6002(5) 0.2113(5) -0.0280(2) 0.0480(16) Uani 1 1 d .
H68 H 0.6258 0.2392 -0.0595 0.058 Uiso 1 1 calc R
C69 C 0.6527(5) 0.2503(5) 0.0317(3) 0.0506(16) Uani 1 1 d .
H69 H 0.7199 0.3090 0.0473 0.061 Uiso 1 1 calc R
C70 C 0.5865(6) 0.1858(5) 0.0641(3) 0.0527(17) Uani 1 1 d .
H70 H 0.6015 0.1941 0.1052 0.063 Uiso 1 1 calc R
C71 C 0.8747(4) 0.3186(4) 0.2394(2) 0.0307(11) Uani 1 1 d .
C72 C 0.9296(4) 0.3398(4) 0.1927(3) 0.0407(14) Uani 1 1 d .
H72 H 0.9037 0.3586 0.1573 0.049 Uiso 1 1 calc R
C73 C 1.0285(4) 0.3271(4) 0.2100(3) 0.0468(15) Uani 1 1 d .
H73 H 1.0812 0.3367 0.1879 0.056 Uiso 1 1 calc R
C74 C 1.0371(4) 0.2983(4) 0.2646(3) 0.0463(15) Uani 1 1 d .
H74 H 1.0966 0.2855 0.2858 0.056 Uiso 1 1 calc R
C75 C 0.9407(4) 0.2912(4) 0.2834(2) 0.0384(13) Uani 1 1 d .
H75 H 0.9243 0.2719 0.3186 0.046 Uiso 1 1 calc R
C76 C 0.7397(4) 0.0817(4) 0.1728(3) 0.0446(14) Uani 1 1 d .
H76 H 0.6702 0.0842 0.1708 0.053 Uiso 1 1 calc R
C77 C 0.7982(5) 0.1041(5) 0.1301(3) 0.0489(15) Uani 1 1 d .
H77 H 0.7763 0.1245 0.0945 0.059 Uiso 1 1 calc R
C78 C 0.8967(5) 0.0900(5) 0.1506(3) 0.0476(15) Uani 1 1 d .
H78 H 0.9521 0.0989 0.1304 0.057 Uiso 1 1 calc R
C79 C 0.8992(5) 0.0613(4) 0.2044(2) 0.0416(13) Uani 1 1 d .
H79 H 0.9564 0.0481 0.2277 0.050 Uiso 1 1 calc R
C80 C 0.7998(4) 0.0550(4) 0.2188(3) 0.0413(13) Uani 1 1 d .
H80 H 0.7786 0.0363 0.2531 0.050 Uiso 1 1 calc R
C111 C 0.0049(12) 0.3487(10) 0.4748(6) 0.157(6) Uani 1 1 d .
C222 C -0.0958(8) 0.3140(12) 0.4541(4) 0.170(7) Uani 1 1 d .
C333 C 0.0840(10) 0.6031(16) 0.3224(6) 0.199(9) Uani 1 1 d .
C444 C 0.0403(11) 0.5911(15) 0.3587(6) 0.181(7) Uani 1 1 d .
C555 C 0.7454(6) 0.5685(6) 0.1884(3) 0.080(2) Uani 1 1 d .
C666 C 0.7834(7) 0.6678(6) 0.2243(3) 0.072(2) Uani 1 1 d .
Cl11 Cl -0.1972(3) 0.3165(5) 0.4850(2) 0.276(4) Uani 1 1 d .
Cl22 Cl 0.1078(2) 0.3868(3) 0.43931(13) 0.1439(12) Uani 1 1 d .
Cl33 Cl -0.0985(2) 0.5619(3) 0.35378(12) 0.1453(13) Uani 1 1 d .
Cl44 Cl 0.0408(2) 0.6127(2) 0.25351(12) 0.1109(9) Uani 1 1 d .
Cl55 Cl 0.71469(18) 0.74038(17) 0.19020(9) 0.0930(7) Uani 1 1 d .
Cl66 Cl 0.78702(17) 0.5772(2) 0.12324(9) 0.1131(10) Uani 1 1 d .

loop_
_atom_site_aniso_label
_atom_site_aniso_U_11
_atom_site_aniso_U_22
_atom_site_aniso_U_33
_atom_site_aniso_U_23
_atom_site_aniso_U_13
_atom_site_aniso_U_12
Fe1 0.0178(3) 0.0173(3) 0.0137(3) 0.0037(2) 0.0056(2) 0.0108(3)
Fe2 0.0247(3) 0.0202(3) 0.0183(3) 0.0052(3) 0.0074(3) 0.0143(3)
Fe3 0.0271(3) 0.0261(4) 0.0149(3) 0.0059(3) 0.0050(3) 0.0171(3)
Fe4 0.0242(3) 0.0315(4) 0.0254(3) 0.0092(3) 0.0100(3) 0.0108(3)
Fe5 0.0298(3) 0.0190(3) 0.0187(3) 0.0034(3) 0.0049(3) 0.0128(3)
Fe6 0.0254(3) 0.0239(4) 0.0247(3) -0.0003(3) 0.0021(3) 0.0138(3)
Fe7 0.0485(4) 0.0210(4) 0.0185(3) 0.0029(3) 0.0117(3) 0.0177(3)
Fe8 0.0400(4) 0.0305(4) 0.0208(3) 0.0078(3) 0.0130(3) 0.0219(3)
Fe9 0.0262(3) 0.0344(4) 0.0434(4) 0.0173(3) 0.0186(3) 0.0204(3)
Te1 0.01925(14) 0.02011(15) 0.01706(14) 0.00677(11) 0.00612(11) 0.01123(12)
Te2 0.01845(14) 0.02111(16) 0.02169(15) 0.00573(12) 0.00414(11) 0.01155(12)
P1 0.0177(5) 0.0180(6) 0.0163(5) 0.0048(4) 0.0059(4) 0.0107(5)
P2 0.0181(5) 0.0185(6) 0.0182(5) 0.0043(4) 0.0074(4) 0.0106(5)
O1 0.059(2) 0.034(2) 0.0166(17) 0.0005(15) 0.0077(15) 0.0267(18)
O2 0.048(2) 0.0304(19) 0.0202(17) 0.0033(14) 0.0129(15) 0.0221(17)
O3 0.050(2) 0.038(2) 0.0224(19) 0.0023(15) 0.0116(15) 0.0240(18)
O4 0.037(2) 0.053(2) 0.058(2) 0.023(2) 0.0157(18) 0.033(2)
O5 0.054(2) 0.023(2) 0.041(2) 0.0090(16) 0.0187(18) 0.0113(18)
O6 0.046(2) 0.087(3) 0.039(2) 0.020(2) 0.0039(18) 0.046(2)
O7 0.050(2) 0.039(2) 0.0307(19) 0.0138(17) 0.0142(17) 0.0200(19)
O8 0.067(3) 0.044(2) 0.0276(19) 0.0025(17) 0.0136(18) 0.037(2)
C1 0.021(2) 0.026(2) 0.023(2) 0.013(2) 0.0059(18) 0.015(2)
C2 0.021(2) 0.020(2) 0.027(3) 0.012(2) 0.0099(18) 0.0111(19)
C3 0.025(2) 0.019(2) 0.030(3) 0.007(2) 0.0090(19) 0.013(2)
C4 0.035(3) 0.028(3) 0.029(3) 0.012(2) 0.014(2) 0.018(2)
C5 0.040(3) 0.029(3) 0.024(2) 0.005(2) 0.013(2) 0.021(2)
C6 0.044(3) 0.042(3) 0.025(3) 0.011(2) 0.012(2) 0.028(3)
C7 0.035(3) 0.031(3) 0.017(2) 0.006(2) 0.007(2) 0.019(2)
C8 0.034(3) 0.033(3) 0.018(2) 0.009(2) 0.0039(19) 0.022(2)
C9 0.025(2) 0.029(3) 0.026(2) 0.010(2) 0.010(2) 0.018(2)
C10 0.021(2) 0.027(3) 0.026(2) 0.009(2) 0.0061(19) 0.014(2)
C11 0.018(2) 0.020(2) 0.017(2) 0.0066(18) 0.0080(17) 0.0127(18)
C12 0.017(2) 0.030(3) 0.015(2) 0.0001(19) 0.0035(17) 0.010(2)
C13 0.019(2) 0.023(2) 0.025(2) 0.003(2) 0.0013(18) 0.013(2)
C14 0.032(3) 0.027(3) 0.033(3) 0.006(2) 0.000(2) 0.021(2)
C15 0.029(2) 0.029(3) 0.029(3) 0.007(2) 0.014(2) 0.012(2)
C16 0.030(3) 0.035(3) 0.027(3) 0.008(2) 0.008(2) 0.008(2)
C17 0.047(3) 0.039(3) 0.020(2) 0.007(2) 0.015(2) 0.009(3)
C18 0.049(3) 0.038(3) 0.039(3) 0.013(2) 0.032(3) 0.018(3)
C19 0.030(3) 0.037(3) 0.037(3) 0.011(2) 0.019(2) 0.016(2)
C20 0.051(3) 0.042(3) 0.041(3) -0.004(3) 0.020(3) 0.019(3)
C21 0.036(3) 0.037(3) 0.076(4) 0.010(3) 0.016(3) 0.020(3)
C22 0.063(4) 0.034(3) 0.051(4) 0.019(3) 0.018(3) 0.022(3)
C23 0.037(3) 0.031(3) 0.062(4) 0.010(3) 0.023(3) 0.010(3)
C24 0.040(3) 0.040(3) 0.047(3) -0.004(3) 0.007(3) 0.012(3)
C25 0.031(2) 0.019(2) 0.016(2) 0.0012(18) 0.0021(18) 0.012(2)
C26 0.036(3) 0.027(3) 0.022(2) 0.0030(19) 0.005(2) 0.022(2)
C27 0.057(3) 0.025(3) 0.021(2) -0.002(2) -0.001(2) 0.026(3)
C28 0.044(3) 0.019(3) 0.032(3) 0.007(2) 0.003(2) 0.004(2)
C29 0.028(2) 0.024(3) 0.029(3) 0.006(2) 0.003(2) 0.006(2)
C30 0.074(4) 0.026(3) 0.026(3) -0.006(2) -0.006(3) 0.020(3)
C31 0.034(3) 0.069(5) 0.028(3) -0.009(3) 0.002(2) 0.003(3)
C32 0.058(4) 0.052(4) 0.028(3) -0.004(3) -0.005(3) 0.040(3)
C33 0.063(4) 0.037(3) 0.020(3) 0.008(2) 0.005(2) 0.019(3)
C34 0.064(4) 0.050(4) 0.018(2) -0.004(2) 0.005(2) 0.037(3)
C35 0.035(3) 0.028(3) 0.040(3) -0.003(2) -0.007(2) 0.022(2)
C36 0.023(3) 0.049(4) 0.066(4) -0.027(3) -0.009(2) 0.020(3)
C37 0.037(3) 0.043(3) 0.061(4) -0.019(3) -0.020(3) 0.025(3)
C38 0.085(5) 0.039(3) 0.022(3) -0.004(2) -0.011(3) 0.031(3)
C39 0.068(4) 0.036(3) 0.030(3) 0.007(2) 0.007(3) 0.026(3)
C40 0.058(4) 0.039(3) 0.045(3) 0.000(3) -0.012(3) 0.031(3)
C41 0.070(4) 0.046(4) 0.039(3) 0.020(3) 0.013(3) 0.026(3)
C42 0.047(3) 0.026(3) 0.052(3) 0.005(3) 0.002(3) 0.016(3)
C43 0.048(3) 0.041(3) 0.057(4) -0.003(3) 0.010(3) 0.031(3)
C44 0.031(3) 0.039(3) 0.070(4) -0.005(3) 0.003(3) 0.024(3)
C45 0.022(2) 0.021(2) 0.023(2) 0.007(2) 0.0082(18) 0.0100(19)
C46 0.024(2) 0.023(2) 0.022(2) 0.007(2) 0.0077(18) 0.008(2)
C47 0.020(2) 0.018(2) 0.026(3) 0.0082(18) 0.0128(19) 0.0096(19)
C48 0.024(2) 0.021(2) 0.025(3) 0.0082(19) 0.0139(19) 0.0123(19)
C49 0.025(2) 0.025(2) 0.029(2) 0.009(2) 0.0112(19) 0.016(2)
C50 0.027(2) 0.025(3) 0.036(3) 0.010(2) 0.012(2) 0.013(2)
C51 0.038(3) 0.021(3) 0.029(3) 0.003(2) 0.016(2) 0.006(2)
C52 0.039(3) 0.035(3) 0.025(3) -0.002(2) 0.007(2) 0.003(2)
C53 0.060(4) 0.034(3) 0.033(3) -0.011(3) 0.018(3) 0.000(3)
C54 0.092(5) 0.018(3) 0.053(4) 0.003(3) 0.047(4) 0.015(3)
C55 0.075(4) 0.022(3) 0.036(3) 0.011(2) 0.032(3) 0.020(3)
C56 0.056(3) 0.048(3) 0.019(2) 0.004(2) 0.003(2) 0.034(3)
C57 0.055(3) 0.039(3) 0.033(3) 0.006(2) 0.007(2) 0.033(3)
C58 0.045(3) 0.042(3) 0.021(2) 0.004(2) 0.012(2) 0.024(3)
C59 0.039(3) 0.031(3) 0.030(3) 0.012(2) 0.014(2) 0.017(2)
C60 0.036(3) 0.031(3) 0.024(2) -0.003(2) 0.008(2) 0.016(2)
C61 0.028(2) 0.028(3) 0.022(2) 0.0076(19) 0.0095(19) 0.017(2)
C62 0.030(3) 0.033(3) 0.036(3) 0.006(2) 0.009(2) 0.015(2)
C63 0.038(3) 0.056(4) 0.025(3) 0.003(2) -0.002(2) 0.027(3)
C64 0.049(3) 0.044(3) 0.024(3) 0.012(2) 0.012(2) 0.032(3)
C65 0.035(3) 0.031(3) 0.024(2) 0.009(2) 0.012(2) 0.019(2)
C66 0.100(5) 0.040(4) 0.073(5) 0.030(3) 0.056(4) 0.049(4)
C67 0.101(5) 0.049(4) 0.047(4) 0.001(3) 0.027(4) 0.051(4)
C68 0.075(4) 0.071(4) 0.040(3) 0.026(3) 0.040(3) 0.058(4)
C69 0.052(3) 0.086(5) 0.047(4) 0.027(3) 0.022(3) 0.055(4)
C70 0.085(5) 0.081(5) 0.045(4) 0.039(4) 0.039(3) 0.074(4)
C71 0.023(2) 0.026(3) 0.048(3) 0.011(2) 0.013(2) 0.013(2)
C72 0.039(3) 0.039(3) 0.068(4) 0.033(3) 0.033(3) 0.027(3)
C73 0.029(3) 0.040(3) 0.088(5) 0.027(3) 0.035(3) 0.020(3)
C74 0.022(3) 0.038(3) 0.079(4) 0.007(3) 0.003(3) 0.019(2)
C75 0.031(3) 0.037(3) 0.050(3) 0.007(3) 0.004(2) 0.020(2)
C76 0.033(3) 0.035(3) 0.066(4) 0.005(3) 0.012(3) 0.016(3)
C77 0.057(4) 0.055(4) 0.045(3) 0.007(3) 0.009(3) 0.036(3)
C78 0.051(3) 0.060(4) 0.052(4) 0.012(3) 0.022(3) 0.040(3)
C79 0.048(3) 0.039(3) 0.052(3) 0.011(3) 0.012(3) 0.033(3)
C80 0.041(3) 0.030(3) 0.058(4) 0.018(3) 0.019(3) 0.016(3)
C111 0.163(12) 0.125(10) 0.158(12) 0.007(9) 0.099(10) 0.012(9)
C222 0.050(5) 0.276(17) 0.091(7) -0.042(9) 0.028(5) -0.017(7)
C333 0.106(9) 0.42(3) 0.126(11) 0.136(14) 0.043(8) 0.143(14)
C444 0.111(10) 0.33(2) 0.102(9) 0.041(12) 0.027(8) 0.096(12)
C555 0.077(5) 0.065(5) 0.073(5) 0.007(4) 0.034(4) 0.000(4)
C666 0.094(5) 0.058(5) 0.052(4) 0.012(3) 0.006(4) 0.026(4)
Cl11 0.149(3) 0.329(7) 0.191(4) -0.126(4) 0.079(3) -0.048(4)
Cl22 0.0995(19) 0.179(3) 0.113(2) 0.008(2) 0.0109(16) 0.031(2)
Cl33 0.0912(18) 0.198(3) 0.0990(19) -0.014(2) 0.0219(15) 0.021(2)
Cl44 0.1160(18) 0.154(2) 0.120(2) 0.0692(18) 0.0670(16) 0.0901(19)
Cl55 0.0908(14) 0.0889(15) 0.0651(12) 0.0061(11) -0.0220(10) 0.0265(12)
Cl66 0.0698(13) 0.154(2) 0.0684(13) -0.0201(14) 0.0187(10) 0.0064(14)

loop_
_atom_type_symbol
_atom_type_description
_atom_type_scat_dispersion_real
_atom_type_scat_dispersion_imag
_atom_type_scat_source
C C 0.0033 0.0016 'International Tables Vol C Tables 4.2.6.8 and 6.1.1.4'
H H 0.0000 0.0000 'International Tables Vol C Tables 4.2.6.8 and 6.1.1.4'
O O 0.0106 0.0060 'International Tables Vol C Tables 4.2.6.8 and 6.1.1.4'
P P 0.1023 0.0942 'International Tables Vol C Tables 4.2.6.8 and 6.1.1.4'
Te Te -0.5308 1.6751 'International Tables Vol C Tables 4.2.6.8 and 6.1.1.4'
Fe Fe 0.3463 0.8444 'International Tables Vol C Tables 4.2.6.8 and 6.1.1.4'
Cl Cl 0.1484 0.1585 'International Tables Vol C Tables 4.2.6.8 and 6.1.1.4'

loop_
_geom_angle_atom_site_label_1
_geom_angle_atom_site_label_2
_geom_angle_atom_site_label_3
_geom_angle
C2 Fe1 C1 176.60(19)
C2 Fe1 P2 88.32(14)
C1 Fe1 P2 91.61(14)
C2 Fe1 P1 93.61(14)
C1 Fe1 P1 89.78(13)
P2 Fe1 P1 96.87(5)
C2 Fe1 Te1 86.97(13)
C1 Fe1 Te1 92.60(14)
P2 Fe1 Te1 170.40(4)
P1 Fe1 Te1 91.77(3)
C2 Fe1 Te2 90.40(14)
C1 Fe1 Te2 86.24(13)
P2 Fe1 Te2 98.61(3)
P1 Fe1 Te2 164.12(4)
Te1 Fe1 Te2 73.081(18)
C4 Fe2 C5 96.5(2)
C4 Fe2 C3 96.7(2)
C5 Fe2 C3 97.7(2)
C4 Fe2 Te2 89.16(16)
C5 Fe2 Te2 155.64(14)
C3 Fe2 Te2 105.11(14)
C4 Fe2 Te1 154.72(15)
C5 Fe2 Te1 90.34(15)
C3 Fe2 Te1 106.44(14)
Te2 Fe2 Te1 75.357(18)
C4 Fe2 Fe3 95.70(15)
C5 Fe2 Fe3 95.64(14)
C3 Fe2 Fe3 160.55(15)
Te2 Fe2 Fe3 60.16(2)
Te1 Fe2 Fe3 59.330(19)
C7 Fe3 C6 95.7(2)
C7 Fe3 C8 96.8(2)
C6 Fe3 C8 99.3(2)
C7 Fe3 Te1 89.53(15)
C6 Fe3 Te1 158.03(15)
C8 Fe3 Te1 101.27(14)
C7 Fe3 Te2 154.42(14)
C6 Fe3 Te2 91.58(16)
C8 Fe3 Te2 106.17(15)
Te1 Fe3 Te2 75.304(18)
C7 Fe3 Fe2 95.23(14)
C6 Fe3 Fe2 98.23(15)
C8 Fe3 Fe2 157.60(15)
Te1 Fe3 Fe2 59.98(2)
Te2 Fe3 Fe2 59.395(19)
C16 Fe4 C15 41.07(19)
C16 Fe4 C21 107.7(2)
C15 Fe4 C21 120.5(2)
C16 Fe4 C17 39.94(19)
C15 Fe4 C17 67.97(19)
C21 Fe4 C17 125.6(2)
C16 Fe4 C20 124.7(2)
C15 Fe4 C20 107.0(2)
C21 Fe4 C20 40.2(2)
C17 Fe4 C20 161.5(2)
C16 Fe4 C19 69.1(2)
C15 Fe4 C19 41.55(18)
C21 Fe4 C19 156.2(2)
C17 Fe4 C19 67.9(2)
C20 Fe4 C19 121.1(2)
C16 Fe4 C22 121.2(2)
C15 Fe4 C22 156.5(2)
C21 Fe4 C22 41.2(2)
C17 Fe4 C22 108.6(2)
C20 Fe4 C22 68.4(2)
C19 Fe4 C22 160.8(2)
C16 Fe4 C23 156.6(2)
C15 Fe4 C23 161.3(2)
C21 Fe4 C23 68.1(2)
C17 Fe4 C23 122.5(2)
C20 Fe4 C23 67.9(2)
C19 Fe4 C23 124.3(2)
C22 Fe4 C23 40.3(2)
C16 Fe4 C24 161.6(2)
C15 Fe4 C24 124.3(2)
C21 Fe4 C24 68.0(2)
C17 Fe4 C24 157.0(2)
C20 Fe4 C24 40.6(2)
C19 Fe4 C24 107.3(2)
C22 Fe4 C24 68.1(3)
C23 Fe4 C24 40.2(2)
C16 Fe4 C18 67.9(2)
C15 Fe4 C18 68.36(18)
C21 Fe4 C18 162.2(2)
C17 Fe4 C18 40.2(2)
C20 Fe4 C18 156.5(2)
C19 Fe4 C18 40.14(19)
C22 Fe4 C18 125.1(2)
C23 Fe4 C18 108.6(2)
C24 Fe4 C18 121.7(2)
C25 Fe5 C30 106.4(2)
C25 Fe5 C31 119.4(2)
C30 Fe5 C31 39.8(2)
C25 Fe5 C32 155.0(2)
C30 Fe5 C32 67.9(2)
C31 Fe5 C32 40.6(2)
C25 Fe5 C26 41.34(17)
C30 Fe5 C26 124.9(2)
C31 Fe5 C26 107.6(2)
C32 Fe5 C26 120.6(2)
C25 Fe5 C33 162.5(2)
C30 Fe5 C33 67.6(2)
C31 Fe5 C33 67.3(2)
C32 Fe5 C33 39.9(2)
C26 Fe5 C33 155.6(2)
C25 Fe5 C29 41.85(18)
C30 Fe5 C29 120.0(2)
C31 Fe5 C29 154.8(3)
C32 Fe5 C29 162.4(2)
C26 Fe5 C29 69.59(19)
C33 Fe5 C29 125.5(2)
C25 Fe5 C34 125.2(2)
C30 Fe5 C34 40.2(2)
C31 Fe5 C34 66.9(2)
C32 Fe5 C34 67.0(2)
C26 Fe5 C34 162.4(2)
C33 Fe5 C34 39.8(2)
C29 Fe5 C34 107.8(2)
C25 Fe5 C27 68.78(19)
C30 Fe5 C27 162.6(2)
C31 Fe5 C27 126.7(2)
C32 Fe5 C27 109.0(2)
C26 Fe5 C27 40.64(19)
C33 Fe5 C27 121.8(2)
C29 Fe5 C27 68.4(2)
C34 Fe5 C27 156.0(2)
C25 Fe5 C28 68.56(19)
C30 Fe5 C28 155.5(2)
C31 Fe5 C28 163.7(3)
C32 Fe5 C28 126.7(2)
C26 Fe5 C28 68.1(2)
C33 Fe5 C28 109.6(2)
C29 Fe5 C28 40.2(2)
C34 Fe5 C28 121.9(2)
C27 Fe5 C28 40.0(2)
C38 Fe6 C36 68.9(3)
C38 Fe6 C42 119.0(2)
C36 Fe6 C42 125.4(2)
C38 Fe6 C35 69.1(2)
C36 Fe6 C35 41.6(2)
C42 Fe6 C35 163.8(2)
C38 Fe6 C43 106.0(3)
C36 Fe6 C43 161.4(2)
C42 Fe6 C43 40.1(2)
C35 Fe6 C43 155.0(2)
C38 Fe6 C41 155.1(3)
C36 Fe6 C41 108.9(3)
C42 Fe6 C41 40.7(2)
C35 Fe6 C41 126.8(2)
C43 Fe6 C41 67.8(3)
C38 Fe6 C39 40.7(2)
C36 Fe6 C39 69.2(3)
C42 Fe6 C39 153.6(2)
C35 Fe6 C39 41.1(2)
C43 Fe6 C39 119.3(2)
C41 Fe6 C39 163.7(2)
C38 Fe6 C37 40.2(3)
C36 Fe6 C37 41.1(2)
C42 Fe6 C37 107.2(2)
C35 Fe6 C37 69.2(2)
C43 Fe6 C37 123.8(2)
C41 Fe6 C37 121.8(3)
C39 Fe6 C37 68.2(3)
C38 Fe6 C40 162.0(3)
C36 Fe6 C40 121.9(2)
C42 Fe6 C40 68.4(2)
C35 Fe6 C40 108.5(2)
C43 Fe6 C40 68.3(2)
C41 Fe6 C40 40.3(2)
C39 Fe6 C40 125.9(2)
C37 Fe6 C40 157.1(3)
C38 Fe6 C44 124.8(3)
C36 Fe6 C44 156.1(2)
C42 Fe6 C44 68.3(2)
C35 Fe6 C44 120.2(2)
C43 Fe6 C44 41.3(2)
C41 Fe6 C44 67.4(3)
C39 Fe6 C44 107.4(3)
C37 Fe6 C44 161.4(2)
C40 Fe6 C44 39.8(2)
C56 Fe7 C55 107.2(2)
C56 Fe7 C51 122.7(2)
C55 Fe7 C51 40.8(2)
C56 Fe7 C54 123.1(3)
C55 Fe7 C54 40.8(2)
C51 Fe7 C54 68.3(2)
C56 Fe7 C58 67.7(2)
C55 Fe7 C58 155.8(2)
C51 Fe7 C58 161.8(2)
C54 Fe7 C58 120.6(2)
C56 Fe7 C53 158.6(2)
C55 Fe7 C53 67.7(2)
C51 Fe7 C53 67.9(2)
C54 Fe7 C53 39.5(3)
C58 Fe7 C53 107.9(2)
C56 Fe7 C52 159.5(2)
C55 Fe7 C52 68.7(2)
C51 Fe7 C52 41.06(19)
C54 Fe7 C52 67.7(3)
C58 Fe7 C52 124.4(2)
C53 Fe7 C52 40.1(2)
C56 Fe7 C57 40.7(2)
C55 Fe7 C57 120.5(2)
C51 Fe7 C57 157.2(2)
C54 Fe7 C57 106.0(2)
C58 Fe7 C57 40.1(2)
C53 Fe7 C57 122.5(2)
C52 Fe7 C57 159.1(2)
C56 Fe7 C60 40.3(2)
C55 Fe7 C60 124.8(2)
C51 Fe7 C60 109.67(18)
C54 Fe7 C60 160.4(2)
C58 Fe7 C60 67.59(19)
C53 Fe7 C60 159.4(2)
C52 Fe7 C60 124.5(2)
C57 Fe7 C60 68.0(2)
C56 Fe7 C59 67.5(2)
C55 Fe7 C59 161.4(2)
C51 Fe7 C59 125.7(2)
C54 Fe7 C59 157.2(2)
C58 Fe7 C59 40.69(19)
C53 Fe7 C59 123.8(2)
C52 Fe7 C59 109.7(2)
C57 Fe7 C59 67.9(2)
C60 Fe7 C59 39.69(19)
C62 Fe8 C61 41.15(19)
C62 Fe8 C65 69.1(2)
C61 Fe8 C65 41.34(17)
C62 Fe8 C67 123.2(3)
C61 Fe8 C67 159.6(2)
C65 Fe8 C67 157.8(2)
C62 Fe8 C68 159.8(2)
C61 Fe8 C68 158.1(2)
C65 Fe8 C68 122.4(2)
C67 Fe8 C68 40.4(3)
C62 Fe8 C69 157.3(2)
C61 Fe8 C69 121.7(2)
C65 Fe8 C69 108.0(2)
C67 Fe8 C69 68.1(3)
C68 Fe8 C69 40.8(2)
C62 Fe8 C70 120.9(2)
C61 Fe8 C70 106.7(2)
C65 Fe8 C70 124.2(2)
C67 Fe8 C70 68.1(3)
C68 Fe8 C70 68.7(2)
C69 Fe8 C70 40.9(2)
C62 Fe8 C66 106.7(2)
C61 Fe8 C66 122.8(2)
C65 Fe8 C66 160.1(2)
C67 Fe8 C66 40.7(2)
C68 Fe8 C66 68.3(2)
C69 Fe8 C66 68.0(3)
C70 Fe8 C66 40.0(3)
C62 Fe8 C63 40.4(2)
C61 Fe8 C63 68.36(19)
C65 Fe8 C63 68.0(2)
C67 Fe8 C63 108.2(3)
C68 Fe8 C63 124.4(2)
C69 Fe8 C63 161.1(2)
C70 Fe8 C63 156.7(2)
C66 Fe8 C63 122.2(3)
C62 Fe8 C64 68.3(2)
C61 Fe8 C64 68.66(18)
C65 Fe8 C64 40.44(19)
C67 Fe8 C64 122.5(2)
C68 Fe8 C64 108.5(2)
C69 Fe8 C64 124.9(2)
C70 Fe8 C64 161.2(3)
C66 Fe8 C64 157.8(3)
C63 Fe8 C64 40.2(2)
C78 Fe9 C79 39.7(2)
C78 Fe9 C76 67.6(2)
C79 Fe9 C76 68.1(2)
C78 Fe9 C72 123.5(2)
C79 Fe9 C72 158.8(2)
C76 Fe9 C72 122.6(2)
C78 Fe9 C77 40.9(2)
C79 Fe9 C77 68.3(2)
C76 Fe9 C77 40.3(2)
C72 Fe9 C77 107.1(3)
C78 Fe9 C80 67.7(2)
C79 Fe9 C80 41.1(2)
C76 Fe9 C80 40.2(2)
C72 Fe9 C80 158.3(2)
C77 Fe9 C80 68.1(2)
C78 Fe9 C75 156.0(2)
C79 Fe9 C75 121.4(2)
C76 Fe9 C75 125.4(2)
C72 Fe9 C75 69.4(2)
C77 Fe9 C75 161.6(2)
C80 Fe9 C75 108.0(2)
C78 Fe9 C71 161.7(2)
C79 Fe9 C71 157.7(2)
C76 Fe9 C71 109.1(2)
C72 Fe9 C71 41.74(19)
C77 Fe9 C71 124.9(2)
C80 Fe9 C71 122.4(2)
C75 Fe9 C71 40.7(2)
C78 Fe9 C73 107.1(2)
C79 Fe9 C73 123.0(2)
C76 Fe9 C73 157.2(3)
C72 Fe9 C73 40.3(2)
C77 Fe9 C73 121.1(3)
C80 Fe9 C73 160.5(2)
C75 Fe9 C73 68.6(2)
C71 Fe9 C73 68.44(19)
C78 Fe9 C74 120.4(2)
C79 Fe9 C74 107.1(2)
C76 Fe9 C74 162.2(3)
C72 Fe9 C74 68.1(2)
C77 Fe9 C74 155.7(2)
C80 Fe9 C74 125.0(2)
C75 Fe9 C74 41.2(2)
C71 Fe9 C74 68.3(2)
C73 Fe9 C74 39.9(2)
Fe3 Te1 Fe2 60.69(2)
Fe3 Te1 Fe1 97.70(2)
Fe2 Te1 Fe1 97.28(2)
Fe3 Te1 Te2 52.750(15)
Fe2 Te1 Te2 52.189(15)
Fe1 Te1 Te2 53.594(14)
Fe2 Te2 Fe3 60.45(2)
Fe2 Te2 Fe1 97.28(2)
Fe3 Te2 Fe1 96.78(2)
Fe2 Te2 Te1 52.454(15)
Fe3 Te2 Te1 51.946(15)
Fe1 Te2 Te1 53.325(14)
C11 P1 C13 103.0(2)
C11 P1 C9 103.2(2)
C13 P1 C9 103.4(2)
C11 P1 Fe1 118.44(14)
C13 P1 Fe1 115.97(15)
C9 P1 Fe1 111.04(15)
C45 P2 C49 105.0(2)
C45 P2 C47 104.7(2)
C49 P2 C47 99.9(2)
C45 P2 Fe1 117.22(14)
C49 P2 Fe1 113.88(16)
C47 P2 Fe1 114.25(14)
O1 C1 Fe1 176.6(4)
O2 C2 Fe1 177.4(4)
O3 C3 Fe2 174.6(4)
O4 C4 Fe2 178.3(4)
O5 C5 Fe2 179.1(4)
O6 C6 Fe3 178.8(5)
O7 C7 Fe3 178.7(4)
O8 C8 Fe3 175.2(4)
C10 C9 P1 172.3(4)
C9 C10 C15 178.7(5)
C12 C11 P1 173.5(4)
C11 C12 C25 178.0(4)
C14 C13 P1 171.4(4)
C13 C14 C35 177.8(5)
C16 C15 C10 126.5(4)
C16 C15 C19 107.2(4)
C10 C15 C19 126.3(4)
C16 C15 Fe4 69.4(3)
C10 C15 Fe4 123.9(3)
C19 C15 Fe4 69.6(3)
C17 C16 C15 107.9(4)
C17 C16 Fe4 70.4(3)
C15 C16 Fe4 69.5(3)
C17 C16 H16 126.1
C15 C16 H16 126.1
Fe4 C16 H16 125.6
C16 C17 C18 109.5(4)
C16 C17 Fe4 69.7(3)
C18 C17 Fe4 70.7(3)
C16 C17 H17 125.2
C18 C17 H17 125.2
Fe4 C17 H17 126.0
C17 C18 C19 108.1(4)
C17 C18 Fe4 69.2(3)
C19 C18 Fe4 69.3(3)
C17 C18 H18 126.0
C19 C18 H18 126.0
Fe4 C18 H18 127.1
C18 C19 C15 107.3(5)
C18 C19 Fe4 70.6(3)
C15 C19 Fe4 68.8(3)
C18 C19 H19 126.3
C15 C19 H19 126.3
Fe4 C19 H19 125.8
C21 C20 C24 108.2(5)
C21 C20 Fe4 69.6(3)
C24 C20 Fe4 69.9(3)
C21 C20 H20 125.9
C24 C20 H20 125.9
Fe4 C20 H20 126.1
C20 C21 C22 108.2(5)
C20 C21 Fe4 70.2(3)
C22 C21 Fe4 69.7(3)
C20 C21 H21 125.9
C22 C21 H21 125.9
Fe4 C21 H21 125.8
C23 C22 C21 107.0(5)
C23 C22 Fe4 69.9(3)
C21 C22 Fe4 69.1(3)
C23 C22 H22 126.5
C21 C22 H22 126.5
Fe4 C22 H22 126.1
C24 C23 C22 108.8(5)
C24 C23 Fe4 70.0(3)
C22 C23 Fe4 69.8(3)
C24 C23 H23 125.6
C22 C23 H23 125.6
Fe4 C23 H23 126.2
C23 C24 C20 107.8(5)
C23 C24 Fe4 69.8(3)
C20 C24 Fe4 69.5(3)
C23 C24 H24 126.1
C20 C24 H24 126.1
Fe4 C24 H24 126.2
C12 C25 C26 128.0(4)
C12 C25 C29 124.4(4)
C26 C25 C29 107.5(4)
C12 C25 Fe5 123.0(3)
C26 C25 Fe5 69.8(2)
C29 C25 Fe5 69.7(3)
C27 C26 C25 107.4(4)
C27 C26 Fe5 69.9(3)
C25 C26 Fe5 68.9(2)
C27 C26 H26 126.3
C25 C26 H26 126.3
Fe5 C26 H26 126.5
C28 C27 C26 108.7(4)
C28 C27 Fe5 70.2(3)
C26 C27 Fe5 69.5(3)
C28 C27 H27 125.7
C26 C27 H27 125.7
Fe5 C27 H27 126.2
C27 C28 C29 109.7(4)
C27 C28 Fe5 69.8(3)
C29 C28 Fe5 69.6(3)
C27 C28 H28 125.1
C29 C28 H28 125.1
Fe5 C28 H28 127.1
C28 C29 C25 106.7(4)
C28 C29 Fe5 70.1(3)
C25 C29 Fe5 68.5(2)
C28 C29 H29 126.7
C25 C29 H29 126.7
Fe5 C29 H29 126.3
C31 C30 C34 107.5(5)
C31 C30 Fe5 70.2(3)
C34 C30 Fe5 70.5(3)
C31 C30 H30 126.2
C34 C30 H30 126.2
Fe5 C30 H30 124.7
C30 C31 C32 108.5(5)
C30 C31 Fe5 69.9(3)
C32 C31 Fe5 69.9(3)
C30 C31 H31 125.8
C32 C31 H31 125.8
Fe5 C31 H31 126.0
C33 C32 C31 107.2(5)
C33 C32 Fe5 70.1(3)
C31 C32 Fe5 69.5(3)
C33 C32 H32 126.4
C31 C32 H32 126.4
Fe5 C32 H32 125.6
C34 C33 C32 108.3(5)
C34 C33 Fe5 70.3(3)
C32 C33 Fe5 70.0(3)
C34 C33 H33 125.9
C32 C33 H33 125.9
Fe5 C33 H33 125.5
C33 C34 C30 108.5(5)
C33 C34 Fe5 69.9(3)
C30 C34 Fe5 69.3(3)
C33 C34 H34 125.8
C30 C34 H34 125.8
Fe5 C34 H34 126.6
C39 C35 C14 127.8(5)
C39 C35 C36 107.0(5)
C14 C35 C36 125.2(5)
C39 C35 Fe6 69.6(3)
C14 C35 Fe6 124.8(4)
C36 C35 Fe6 69.0(3)
C37 C36 C35 107.2(5)
C37 C36 Fe6 69.9(3)
C35 C36 Fe6 69.3(3)
C37 C36 H36 126.4
C35 C36 H36 126.4
Fe6 C36 H36 126.0
C38 C37 C36 108.6(5)
C38 C37 Fe6 69.5(3)
C36 C37 Fe6 69.0(3)
C38 C37 H37 125.7
C36 C37 H37 125.7
Fe6 C37 H37 127.4
C37 C38 C39 108.8(5)
C37 C38 Fe6 70.4(3)
C39 C38 Fe6 70.0(3)
C37 C38 H38 125.6
C39 C38 H38 125.6
Fe6 C38 H38 125.6
C38 C39 C35 108.3(5)
C38 C39 Fe6 69.3(3)
C35 C39 Fe6 69.3(3)
C38 C39 H39 125.9
C35 C39 H39 125.9
Fe6 C39 H39 127.1
C44 C40 C41 107.9(5)
C44 C40 Fe6 70.2(3)
C41 C40 Fe6 69.3(3)
C44 C40 H40 126.0
C41 C40 H40 126.0
Fe6 C40 H40 126.1
C40 C41 C42 108.7(5)
C40 C41 Fe6 70.3(3)
C42 C41 Fe6 69.3(3)
C40 C41 H41 125.7
C42 C41 H41 125.7
Fe6 C41 H41 126.2
C43 C42 C41 107.8(5)
C43 C42 Fe6 70.2(3)
C41 C42 Fe6 69.9(3)
C43 C42 H42 126.1
C41 C42 H42 126.1
Fe6 C42 H42 125.4
C42 C43 C44 107.8(5)
C42 C43 Fe6 69.7(3)
C44 C43 Fe6 70.0(3)
C42 C43 H43 126.1
C44 C43 H43 126.1
Fe6 C43 H43 125.8
C40 C44 C43 107.8(5)
C40 C44 Fe6 70.0(3)
C43 C44 Fe6 68.7(3)
C40 C44 H44 126.1
C43 C44 H44 126.1
Fe6 C44 H44 126.7
C46 C45 P2 167.8(4)
C45 C46 C51 177.8(5)
C48 C47 P2 165.8(4)
C47 C48 C61 179.1(4)
C50 C49 P2 170.9(4)
C49 C50 C71 176.1(5)
C55 C51 C46 127.5(5)
C55 C51 C52 107.3(4)
C46 C51 C52 125.2(5)
C55 C51 Fe7 69.3(3)
C46 C51 Fe7 126.0(3)
C52 C51 Fe7 69.6(3)
C53 C52 C51 107.3(5)
C53 C52 Fe7 69.9(3)
C51 C52 Fe7 69.4(3)
C53 C52 H52 126.4
C51 C52 H52 126.4
Fe7 C52 H52 125.9
C54 C53 C52 109.6(5)
C54 C53 Fe7 70.2(4)
C52 C53 Fe7 69.9(3)
C54 C53 H53 125.2
C52 C53 H53 125.2
Fe7 C53 H53 126.3
C53 C54 C55 108.4(5)
C53 C54 Fe7 70.3(3)
C55 C54 Fe7 69.3(3)
C53 C54 H54 125.8
C55 C54 H54 125.8
Fe7 C54 H54 126.2
C54 C55 C51 107.4(5)
C54 C55 Fe7 69.9(3)
C51 C55 Fe7 69.9(3)
C54 C55 H55 126.3
C51 C55 H55 126.3
Fe7 C55 H55 125.5
C60 C56 C57 108.4(4)
C60 C56 Fe7 70.5(3)
C57 C56 Fe7 70.3(3)
C60 C56 H56 125.8
C57 C56 H56 125.8
Fe7 C56 H56 125.0
C58 C57 C56 107.3(4)
C58 C57 Fe7 69.9(3)
C56 C57 Fe7 69.1(3)
C58 C57 H57 126.4
C56 C57 H57 126.4
Fe7 C57 H57 126.2
C57 C58 C59 108.2(4)
C57 C58 Fe7 70.0(3)
C59 C58 Fe7 70.1(3)
C57 C58 H58 125.9
C59 C58 H58 125.9
Fe7 C58 H58 125.6
C60 C59 C58 107.7(5)
C60 C59 Fe7 69.9(3)
C58 C59 Fe7 69.2(3)
C60 C59 H59 126.1
C58 C59 H59 126.1
Fe7 C59 H59 126.3
C59 C60 C56 108.4(4)
C59 C60 Fe7 70.4(3)
C56 C60 Fe7 69.2(3)
C59 C60 H60 125.8
C56 C60 H60 125.8
Fe7 C60 H60 126.1
C62 C61 C48 126.4(4)
C62 C61 C65 107.4(4)
C48 C61 C65 125.9(4)
C62 C61 Fe8 69.4(3)
C48 C61 Fe8 121.4(3)
C65 C61 Fe8 69.9(2)
C63 C62 C61 108.0(4)
C63 C62 Fe8 70.9(3)
C61 C62 Fe8 69.5(3)
C63 C62 H62 126.0
C61 C62 H62 126.0
Fe8 C62 H62 125.3
C62 C63 C64 108.8(4)
C62 C63 Fe8 68.7(3)
C64 C63 Fe8 70.1(3)
C62 C63 H63 125.6
C64 C63 H63 125.6
Fe8 C63 H63 127.1
C63 C64 C65 108.0(4)
C63 C64 Fe8 69.7(3)
C65 C64 Fe8 69.1(3)
C63 C64 H64 126.0
C65 C64 H64 126.0
Fe8 C64 H64 126.8
C64 C65 C61 107.7(4)
C64 C65 Fe8 70.5(3)
C61 C65 Fe8 68.8(3)
C64 C65 H65 126.1
C61 C65 H65 126.1
Fe8 C65 H65 126.2
C70 C66 C67 108.3(6)
C70 C66 Fe8 69.9(3)
C67 C66 Fe8 69.4(3)
C70 C66 H66 125.8
C67 C66 H66 125.8
Fe8 C66 H66 126.5
C68 C67 C66 108.3(6)
C68 C67 Fe8 69.9(3)
C66 C67 Fe8 69.9(3)
C68 C67 H67 125.9
C66 C67 H67 125.9
Fe8 C67 H67 126.0
C67 C68 C69 107.7(5)
C67 C68 Fe8 69.7(3)
C69 C68 Fe8 69.6(3)
C67 C68 H68 126.2
C69 C68 H68 126.2
Fe8 C68 H68 126.1
C68 C69 C70 107.8(6)
C68 C69 Fe8 69.6(3)
C70 C69 Fe8 69.6(3)
C68 C69 H69 126.1
C70 C69 H69 126.1
Fe8 C69 H69 126.3
C66 C70 C69 107.9(5)
C66 C70 Fe8 70.1(4)
C69 C70 Fe8 69.5(3)
C66 C70 H70 126.0
C69 C70 H70 126.0
Fe8 C70 H70 126.0
C50 C71 C75 126.6(5)
C50 C71 C72 125.5(5)
C75 C71 C72 107.9(4)
C50 C71 Fe9 127.5(3)
C75 C71 Fe9 69.6(3)
C72 C71 Fe9 69.0(3)
C73 C72 C71 107.0(5)
C73 C72 Fe9 70.1(3)
C71 C72 Fe9 69.3(3)
C73 C72 H72 126.5
C71 C72 H72 126.5
Fe9 C72 H72 125.7
C74 C73 C72 109.5(5)
C74 C73 Fe9 70.3(3)
C72 C73 Fe9 69.7(3)
C74 C73 H73 125.2
C72 C73 H73 125.2
Fe9 C73 H73 126.4
C73 C74 C75 108.5(5)
C73 C74 Fe9 69.8(3)
C75 C74 Fe9 69.1(3)
C73 C74 H74 125.8
C75 C74 H74 125.8
Fe9 C74 H74 126.9
C71 C75 C74 107.1(5)
C71 C75 Fe9 69.7(3)
C74 C75 Fe9 69.7(3)
C71 C75 H75 126.5
C74 C75 H75 126.5
Fe9 C75 H75 125.6
C80 C76 C77 109.4(5)
C80 C76 Fe9 70.2(3)
C77 C76 Fe9 70.1(3)
C80 C76 H76 125.3
C77 C76 H76 125.3
Fe9 C76 H76 126.0
C76 C77 C78 106.4(5)
C76 C77 Fe9 69.6(3)
C78 C77 Fe9 69.2(3)
C76 C77 H77 126.8
C78 C77 H77 126.8
Fe9 C77 H77 125.9
C79 C78 C77 109.4(5)
C79 C78 Fe9 70.2(3)
C77 C78 Fe9 69.9(3)
C79 C78 H78 125.3
C77 C78 H78 125.3
Fe9 C78 H78 126.3
C78 C79 C80 107.7(5)
C78 C79 Fe9 70.1(3)
C80 C79 Fe9 69.8(3)
C78 C79 H79 126.2
C80 C79 H79 126.2
Fe9 C79 H79 125.5
C76 C80 C79 107.1(5)
C76 C80 Fe9 69.6(3)
C79 C80 Fe9 69.1(3)
C76 C80 H80 126.4
C79 C80 H80 126.4
Fe9 C80 H80 126.4
C222 C111 Cl22 128.1(12)
C111 C222 Cl11 129.5(10)
C444 C333 Cl44 131.2(11)
C333 C444 Cl33 128.0(12)
C666 C555 Cl66 112.9(5)
C555 C666 Cl55 111.8(6)

loop_
_geom_bond_atom_site_label_1
_geom_bond_atom_site_label_2
_geom_bond_distance
Fe1 C2 1.809(5)
Fe1 C1 1.812(4)
Fe1 P2 2.1999(12)
Fe1 P1 2.2043(12)
Fe1 Te1 2.6373(6)
Fe1 Te2 2.6465(6)
Fe2 C4 1.783(5)
Fe2 C5 1.791(5)
Fe2 C3 1.799(5)
Fe2 Te2 2.5688(7)
Fe2 Te1 2.5780(6)
Fe2 Fe3 2.5963(8)
Fe3 C7 1.772(5)
Fe3 C6 1.784(5)
Fe3 C8 1.789(5)
Fe3 Te1 2.5610(7)
Fe3 Te2 2.5888(7)
Fe4 C16 2.027(5)
Fe4 C15 2.028(5)
Fe4 C21 2.031(6)
Fe4 C17 2.036(5)
Fe4 C20 2.038(5)
Fe4 C19 2.039(5)
Fe4 C22 2.039(6)
Fe4 C23 2.041(5)
Fe4 C24 2.043(5)
Fe4 C18 2.056(5)
Fe5 C25 2.025(4)
Fe5 C30 2.027(5)
Fe5 C31 2.031(5)
Fe5 C32 2.036(5)
Fe5 C26 2.037(4)
Fe5 C33 2.038(5)
Fe5 C29 2.042(5)
Fe5 C34 2.042(5)
Fe5 C27 2.042(5)
Fe5 C28 2.049(5)
Fe6 C38 2.017(5)
Fe6 C36 2.017(5)
Fe6 C42 2.018(5)
Fe6 C35 2.022(5)
Fe6 C43 2.024(5)
Fe6 C41 2.025(6)
Fe6 C39 2.027(6)
Fe6 C37 2.029(5)
Fe6 C40 2.038(6)
Fe6 C44 2.040(5)
Fe7 C56 2.026(5)
Fe7 C55 2.031(5)
Fe7 C51 2.039(5)
Fe7 C54 2.039(5)
Fe7 C58 2.041(5)
Fe7 C53 2.041(6)
Fe7 C52 2.041(6)
Fe7 C57 2.042(5)
Fe7 C60 2.044(5)
Fe7 C59 2.051(5)
Fe8 C62 2.016(5)
Fe8 C61 2.018(4)
Fe8 C65 2.032(5)
Fe8 C67 2.034(5)
Fe8 C68 2.036(5)
Fe8 C69 2.036(5)
Fe8 C70 2.038(6)
Fe8 C66 2.040(6)
Fe8 C63 2.044(5)
Fe8 C64 2.050(5)
Fe9 C78 2.034(6)
Fe9 C79 2.034(5)
Fe9 C76 2.036(5)
Fe9 C72 2.042(5)
Fe9 C77 2.042(6)
Fe9 C80 2.043(5)
Fe9 C75 2.044(5)
Fe9 C71 2.046(5)
Fe9 C73 2.046(5)
Fe9 C74 2.053(5)
Te1 Te2 3.1459(4)
P1 C11 1.748(4)
P1 C13 1.753(4)
P1 C9 1.757(4)
P2 C45 1.747(4)
P2 C49 1.754(4)
P2 C47 1.755(5)
O1 C1 1.139(5)
O2 C2 1.135(5)
O3 C3 1.132(5)
O4 C4 1.145(6)
O5 C5 1.142(6)
O6 C6 1.158(6)
O7 C7 1.151(6)
O8 C8 1.147(5)
C9 C10 1.176(6)
C10 C15 1.436(6)
C11 C12 1.201(6)
C12 C25 1.427(6)
C13 C14 1.192(6)
C14 C35 1.430(7)
C15 C16 1.423(7)
C15 C19 1.443(6)
C16 C17 1.388(6)
C16 H16 0.9500
C17 C18 1.405(8)
C17 H17 0.9500
C18 C19 1.405(7)
C18 H18 0.9500
C19 H19 0.9500
C20 C21 1.397(8)
C20 C24 1.415(7)
C20 H20 0.9500
C21 C22 1.432(8)
C21 H21 0.9500
C22 C23 1.407(8)
C22 H22 0.9500
C23 C24 1.405(8)
C23 H23 0.9500
C24 H24 0.9500
C25 C26 1.434(6)
C25 C29 1.453(6)
C26 C27 1.417(7)
C26 H26 0.9500
C27 C28 1.398(7)
C27 H27 0.9500
C28 C29 1.407(7)
C28 H28 0.9500
C29 H29 0.9500
C30 C31 1.383(8)
C30 C34 1.400(8)
C30 H30 0.9500
C31 C32 1.412(9)
C31 H31 0.9500
C32 C33 1.389(8)
C32 H32 0.9500
C33 C34 1.389(8)
C33 H33 0.9500
C34 H34 0.9500
C35 C39 1.422(7)
C35 C36 1.435(7)
C36 C37 1.421(8)
C36 H36 0.9500
C37 C38 1.390(9)
C37 H37 0.9500
C38 C39 1.405(8)
C38 H38 0.9500
C39 H39 0.9500
C40 C44 1.389(8)
C40 C41 1.400(8)
C40 H40 0.9500
C41 C42 1.407(8)
C41 H41 0.9500
C42 C43 1.386(8)
C42 H42 0.9500
C43 C44 1.433(8)
C43 H43 0.9500
C44 H44 0.9500
C45 C46 1.202(6)
C46 C51 1.421(6)
C47 C48 1.191(6)
C48 C61 1.427(6)
C49 C50 1.198(6)
C50 C71 1.416(6)
C51 C55 1.420(7)
C51 C52 1.431(7)
C52 C53 1.401(8)
C52 H52 0.9500
C53 C54 1.380(9)
C53 H53 0.9500
C54 C55 1.419(7)
C54 H54 0.9500
C55 H55 0.9500
C56 C60 1.402(7)
C56 C57 1.413(7)
C56 H56 0.9500
C57 C58 1.400(7)
C57 H57 0.9500
C58 C59 1.423(7)
C58 H58 0.9500
C59 C60 1.390(7)
C59 H59 0.9500
C60 H60 0.9500
C61 C62 1.418(7)
C61 C65 1.429(6)
C62 C63 1.402(7)
C62 H62 0.9500
C63 C64 1.406(7)
C63 H63 0.9500
C64 C65 1.411(7)
C64 H64 0.9500
C65 H65 0.9500
C66 C70 1.396(10)
C66 C67 1.418(9)
C66 H66 0.9500
C67 C68 1.404(9)
C67 H67 0.9500
C68 C69 1.420(8)
C68 H68 0.9500
C69 C70 1.424(8)
C69 H69 0.9500
C70 H70 0.9500
C71 C75 1.422(7)
C71 C72 1.456(7)
C72 C73 1.407(7)
C72 H72 0.9500
C73 C74 1.399(8)
C73 H73 0.9500
C74 C75 1.441(7)
C74 H74 0.9500
C75 H75 0.9500
C76 C80 1.402(8)
C76 C77 1.404(8)
C76 H76 0.9500
C77 C78 1.424(8)
C77 H77 0.9500
C78 C79 1.381(8)
C78 H78 0.9500
C79 C80 1.432(7)
C79 H79 0.9500
C80 H80 0.9500
C111 C222 1.220(16)
C111 Cl22 1.713(11)
C222 Cl11 1.709(10)
C333 C444 1.140(14)
C333 Cl44 1.665(12)
C444 Cl33 1.730(13)
C555 C666 1.485(10)
C555 Cl66 1.766(7)
C666 Cl55 1.812(8)

loop_
_geom_torsion_atom_site_label_1
_geom_torsion_atom_site_label_2
_geom_torsion_atom_site_label_3
_geom_torsion_atom_site_label_4
_geom_torsion
C4 Fe2 Fe3 C7 -97.8(2)
C5 Fe2 Fe3 C7 -0.6(2)
C3 Fe2 Fe3 C7 132.7(4)
Te2 Fe2 Fe3 C7 176.50(15)
Te1 Fe2 Fe3 C7 86.42(15)
C4 Fe2 Fe3 C6 -1.2(2)
C5 Fe2 Fe3 C6 95.9(2)
C3 Fe2 Fe3 C6 -130.7(5)
Te2 Fe2 Fe3 C6 -86.95(17)
Te1 Fe2 Fe3 C6 -177.03(17)
C4 Fe2 Fe3 C8 139.9(4)
C5 Fe2 Fe3 C8 -123.0(4)
C3 Fe2 Fe3 C8 10.3(6)
Te2 Fe2 Fe3 C8 54.1(4)
Te1 Fe2 Fe3 C8 -36.0(4)
C4 Fe2 Fe3 Te1 175.82(15)
C5 Fe2 Fe3 Te1 -87.04(16)
C3 Fe2 Fe3 Te1 46.3(4)
Te2 Fe2 Fe3 Te1 90.080(19)
C4 Fe2 Fe3 Te2 85.74(15)
C5 Fe2 Fe3 Te2 -177.12(16)
C3 Fe2 Fe3 Te2 -43.8(4)
Te1 Fe2 Fe3 Te2 -90.080(19)
C7 Fe3 Te1 Fe2 -96.32(14)
C6 Fe3 Te1 Fe2 7.9(5)
C8 Fe3 Te1 Fe2 166.81(16)
Te2 Fe3 Te1 Fe2 62.848(19)
C7 Fe3 Te1 Fe1 169.62(14)
C6 Fe3 Te1 Fe1 -86.2(5)
C8 Fe3 Te1 Fe1 72.75(15)
Te2 Fe3 Te1 Fe1 -31.212(19)
Fe2 Fe3 Te1 Fe1 -94.06(2)
C7 Fe3 Te1 Te2 -159.17(14)
C6 Fe3 Te1 Te2 -55.0(5)
C8 Fe3 Te1 Te2 103.96(15)
Fe2 Fe3 Te1 Te2 -62.848(19)
C4 Fe2 Te1 Fe3 -9.8(4)
C5 Fe2 Te1 Fe3 96.36(15)
C3 Fe2 Te1 Fe3 -165.46(15)
Te2 Fe2 Te1 Fe3 -63.70(2)
C4 Fe2 Te1 Fe1 85.0(4)
C5 Fe2 Te1 Fe1 -168.87(15)
C3 Fe2 Te1 Fe1 -70.69(15)
Te2 Fe2 Te1 Fe1 31.069(19)
Fe3 Fe2 Te1 Fe1 94.77(2)
C4 Fe2 Te1 Te2 53.9(4)
C5 Fe2 Te1 Te2 160.06(15)
C3 Fe2 Te1 Te2 -101.76(15)
Fe3 Fe2 Te1 Te2 63.70(2)
C2 Fe1 Te1 Fe3 122.18(14)
C1 Fe1 Te1 Fe3 -54.44(13)
P2 Fe1 Te1 Fe3 61.5(2)
P1 Fe1 Te1 Fe3 -144.30(3)
Te2 Fe1 Te1 Fe3 30.832(18)
C2 Fe1 Te1 Fe2 60.91(14)
C1 Fe1 Te1 Fe2 -115.71(13)
P2 Fe1 Te1 Fe2 0.2(2)
P1 Fe1 Te1 Fe2 154.43(3)
Te2 Fe1 Te1 Fe2 -30.436(18)
C2 Fe1 Te1 Te2 91.34(14)
C1 Fe1 Te1 Te2 -85.28(13)
P2 Fe1 Te1 Te2 30.6(2)
P1 Fe1 Te1 Te2 -175.14(4)
C4 Fe2 Te2 Fe3 -97.06(14)
C5 Fe2 Te2 Fe3 7.0(4)
C3 Fe2 Te2 Fe3 166.19(15)
Te1 Fe2 Te2 Fe3 62.747(19)
C4 Fe2 Te2 Fe1 169.24(14)
C5 Fe2 Te2 Fe1 -86.7(4)
C3 Fe2 Te2 Fe1 72.50(15)
Te1 Fe2 Te2 Fe1 -30.948(18)
Fe3 Fe2 Te2 Fe1 -93.69(2)
C4 Fe2 Te2 Te1 -159.81(14)
C5 Fe2 Te2 Te1 -55.8(4)
C3 Fe2 Te2 Te1 103.44(15)
Fe3 Fe2 Te2 Te1 -62.747(19)
C7 Fe3 Te2 Fe2 -8.1(4)
C6 Fe3 Te2 Fe2 98.63(16)
C8 Fe3 Te2 Fe2 -161.25(15)
Te1 Fe3 Te2 Fe2 -63.53(2)
C7 Fe3 Te2 Fe1 86.5(4)
C6 Fe3 Te2 Fe1 -166.82(16)
C8 Fe3 Te2 Fe1 -66.70(15)
Te1 Fe3 Te2 Fe1 31.021(19)
Fe2 Fe3 Te2 Fe1 94.55(2)
C7 Fe3 Te2 Te1 55.4(4)
C6 Fe3 Te2 Te1 162.15(16)
C8 Fe3 Te2 Te1 -97.72(15)
Fe2 Fe3 Te2 Te1 63.53(2)
C2 Fe1 Te2 Fe2 -56.15(13)
C1 Fe1 Te2 Fe2 124.42(13)
P2 Fe1 Te2 Fe2 -144.51(3)
P1 Fe1 Te2 Fe2 48.60(14)
Te1 Fe1 Te2 Fe2 30.556(18)
C2 Fe1 Te2 Fe3 -117.10(13)
C1 Fe1 Te2 Fe3 63.47(13)
P2 Fe1 Te2 Fe3 154.54(3)
P1 Fe1 Te2 Fe3 -12.35(14)
Te1 Fe1 Te2 Fe3 -30.396(19)
C2 Fe1 Te2 Te1 -86.71(13)
C1 Fe1 Te2 Te1 93.87(13)
P2 Fe1 Te2 Te1 -175.07(4)
P1 Fe1 Te2 Te1 18.04(13)
Fe3 Te1 Te2 Fe2 79.14(3)
Fe1 Te1 Te2 Fe2 -140.50(2)
Fe2 Te1 Te2 Fe3 -79.14(3)
Fe1 Te1 Te2 Fe3 140.35(2)
Fe3 Te1 Te2 Fe1 -140.35(2)
Fe2 Te1 Te2 Fe1 140.50(2)
C2 Fe1 P1 C11 -106.0(2)
C1 Fe1 P1 C11 74.3(2)
P2 Fe1 P1 C11 -17.28(16)
Te1 Fe1 P1 C11 166.91(15)
Te2 Fe1 P1 C11 149.67(18)
C2 Fe1 P1 C13 17.2(2)
C1 Fe1 P1 C13 -162.4(2)
P2 Fe1 P1 C13 105.97(17)
Te1 Fe1 P1 C13 -69.84(17)
Te2 Fe1 P1 C13 -87.1(2)
C2 Fe1 P1 C9 134.8(2)
C1 Fe1 P1 C9 -44.8(2)
P2 Fe1 P1 C9 -136.43(17)
Te1 Fe1 P1 C9 47.76(17)
Te2 Fe1 P1 C9 30.5(2)
C2 Fe1 P2 C45 167.6(2)
C1 Fe1 P2 C45 -15.8(2)
P1 Fe1 P2 C45 74.20(17)
Te1 Fe1 P2 C45 -131.8(3)
Te2 Fe1 P2 C45 -102.22(17)
C2 Fe1 P2 C49 -69.3(2)
C1 Fe1 P2 C49 107.3(2)
P1 Fe1 P2 C49 -162.73(17)
Te1 Fe1 P2 C49 -8.7(3)
Te2 Fe1 P2 C49 20.85(17)
C2 Fe1 P2 C47 44.7(2)
C1 Fe1 P2 C47 -138.7(2)
P1 Fe1 P2 C47 -48.76(16)
Te1 Fe1 P2 C47 105.3(3)
Te2 Fe1 P2 C47 134.83(15)
C2 Fe1 C1 O1 136(6)
P2 Fe1 C1 O1 47(7)
P1 Fe1 C1 O1 -49(7)
Te1 Fe1 C1 O1 -141(7)
Te2 Fe1 C1 O1 146(7)
C1 Fe1 C2 O2 -126(8)
P2 Fe1 C2 O2 -37(9)
P1 Fe1 C2 O2 60(9)
Te1 Fe1 C2 O2 151(9)
Te2 Fe1 C2 O2 -136(9)
C4 Fe2 C3 O3 42(4)
C5 Fe2 C3 O3 -56(4)
Te2 Fe2 C3 O3 133(4)
Te1 Fe2 C3 O3 -148(4)
Fe3 Fe2 C3 O3 171(4)
C5 Fe2 C4 O4 157(17)
C3 Fe2 C4 O4 59(17)
Te2 Fe2 C4 O4 -46(17)
Te1 Fe2 C4 O4 -98(17)
Fe3 Fe2 C4 O4 -106(17)
C4 Fe2 C5 O5 -79(39)
C3 Fe2 C5 O5 19(39)
Te2 Fe2 C5 O5 179(100)
Te1 Fe2 C5 O5 126(39)
Fe3 Fe2 C5 O5 -175(100)
C7 Fe3 C6 O6 -5(25)
C8 Fe3 C6 O6 93(25)
Te1 Fe3 C6 O6 -108(25)
Te2 Fe3 C6 O6 -161(25)
Fe2 Fe3 C6 O6 -101(25)
C6 Fe3 C7 O7 142(18)
C8 Fe3 C7 O7 42(18)
Te1 Fe3 C7 O7 -59(18)
Te2 Fe3 C7 O7 -112(18)
Fe2 Fe3 C7 O7 -119(18)
C7 Fe3 C8 O8 10(5)
C6 Fe3 C8 O8 -87(5)
Te1 Fe3 C8 O8 101(5)
Te2 Fe3 C8 O8 179(100)
Fe2 Fe3 C8 O8 132(5)
C11 P1 C9 C10 -137(3)
C13 P1 C9 C10 116(3)
Fe1 P1 C9 C10 -9(3)
P1 C9 C10 C15 131(21)
C13 P1 C11 C12 -96(4)
C9 P1 C11 C12 157(3)
Fe1 P1 C11 C12 34(4)
P1 C11 C12 C25 63(15)
C11 P1 C13 C14 151(3)
C9 P1 C13 C14 -102(3)
Fe1 P1 C13 C14 20(3)
P1 C13 C14 C35 130(13)
C9 C10 C15 C16 -116(22)
C9 C10 C15 C19 67(22)
C9 C10 C15 Fe4 156(22)
C21 Fe4 C15 C16 -82.0(3)
C17 Fe4 C15 C16 37.4(3)
C20 Fe4 C15 C16 -123.7(3)
C19 Fe4 C15 C16 118.4(4)
C22 Fe4 C15 C16 -48.8(6)
C23 Fe4 C15 C16 165.1(6)
C24 Fe4 C15 C16 -164.8(3)
C18 Fe4 C15 C16 80.8(3)
C16 Fe4 C15 C10 120.9(5)
C21 Fe4 C15 C10 38.9(5)
C17 Fe4 C15 C10 158.3(5)
C20 Fe4 C15 C10 -2.8(5)
C19 Fe4 C15 C10 -120.7(5)
C22 Fe4 C15 C10 72.0(7)
C23 Fe4 C15 C10 -74.1(8)
C24 Fe4 C15 C10 -43.9(5)
C18 Fe4 C15 C10 -158.3(5)
C16 Fe4 C15 C19 -118.4(4)
C21 Fe4 C15 C19 159.6(3)
C17 Fe4 C15 C19 -81.0(3)
C20 Fe4 C15 C19 117.9(3)
C22 Fe4 C15 C19 -167.2(5)
C23 Fe4 C15 C19 46.7(7)
C24 Fe4 C15 C19 76.8(3)
C18 Fe4 C15 C19 -37.6(3)
C10 C15 C16 C17 -177.8(5)
C19 C15 C16 C17 -0.6(6)
Fe4 C15 C16 C17 -60.2(4)
C10 C15 C16 Fe4 -117.6(5)
C19 C15 C16 Fe4 59.7(3)
C15 Fe4 C16 C17 118.7(4)
C21 Fe4 C16 C17 -124.9(4)
C20 Fe4 C16 C17 -165.9(3)
C19 Fe4 C16 C17 80.1(3)
C22 Fe4 C16 C17 -81.8(4)
C23 Fe4 C16 C17 -49.3(7)
C24 Fe4 C16 C17 162.0(7)
C18 Fe4 C16 C17 36.8(3)
C21 Fe4 C16 C15 116.4(3)
C17 Fe4 C16 C15 -118.7(4)
C20 Fe4 C16 C15 75.4(4)
C19 Fe4 C16 C15 -38.7(3)
C22 Fe4 C16 C15 159.4(3)
C23 Fe4 C16 C15 -168.0(5)
C24 Fe4 C16 C15 43.2(8)
C18 Fe4 C16 C15 -81.9(3)
C15 C16 C17 C18 0.1(6)
Fe4 C16 C17 C18 -59.6(4)
C15 C16 C17 Fe4 59.7(3)
C15 Fe4 C17 C16 -38.4(3)
C21 Fe4 C17 C16 74.1(4)
C20 Fe4 C17 C16 39.2(9)
C19 Fe4 C17 C16 -83.4(3)
C22 Fe4 C17 C16 116.7(3)
C23 Fe4 C17 C16 159.1(3)
C24 Fe4 C17 C16 -165.5(6)
C18 Fe4 C17 C16 -120.5(4)
C16 Fe4 C17 C18 120.5(4)
C15 Fe4 C17 C18 82.1(3)
C21 Fe4 C17 C18 -165.4(3)
C20 Fe4 C17 C18 159.7(7)
C19 Fe4 C17 C18 37.1(3)
C22 Fe4 C17 C18 -122.7(3)
C23 Fe4 C17 C18 -80.4(4)
C24 Fe4 C17 C18 -45.0(7)
C16 C17 C18 C19 0.5(6)
Fe4 C17 C18 C19 -58.5(4)
C16 C17 C18 Fe4 59.0(4)
C16 Fe4 C18 C17 -36.6(3)
C15 Fe4 C18 C17 -81.0(3)
C21 Fe4 C18 C17 42.3(8)
C20 Fe4 C18 C17 -164.0(5)
C19 Fe4 C18 C17 -119.9(4)
C22 Fe4 C18 C17 76.9(4)
C23 Fe4 C18 C17 118.6(3)
C24 Fe4 C18 C17 161.0(3)
C16 Fe4 C18 C19 83.3(3)
C15 Fe4 C18 C19 38.9(3)
C21 Fe4 C18 C19 162.2(6)
C17 Fe4 C18 C19 119.9(4)
C20 Fe4 C18 C19 -44.1(7)
C22 Fe4 C18 C19 -163.2(3)
C23 Fe4 C18 C19 -121.4(3)
C24 Fe4 C18 C19 -79.1(4)
C17 C18 C19 C15 -0.8(6)
Fe4 C18 C19 C15 -59.2(3)
C17 C18 C19 Fe4 58.5(4)
C16 C15 C19 C18 0.8(6)
C10 C15 C19 C18 178.1(5)
Fe4 C15 C19 C18 60.3(4)
C16 C15 C19 Fe4 -59.5(3)
C10 C15 C19 Fe4 117.7(5)
C16 Fe4 C19 C18 -80.2(3)
C15 Fe4 C19 C18 -118.4(4)
C21 Fe4 C19 C18 -166.6(5)
C17 Fe4 C19 C18 -37.1(3)
C20 Fe4 C19 C18 161.1(3)
C22 Fe4 C19 C18 46.0(8)
C23 Fe4 C19 C18 78.0(4)
C24 Fe4 C19 C18 118.9(3)
C16 Fe4 C19 C15 38.2(3)
C21 Fe4 C19 C15 -48.2(7)
C17 Fe4 C19 C15 81.3(3)
C20 Fe4 C19 C15 -80.5(3)
C22 Fe4 C19 C15 164.4(6)
C23 Fe4 C19 C15 -163.6(3)
C24 Fe4 C19 C15 -122.7(3)
C18 Fe4 C19 C15 118.4(4)
C16 Fe4 C20 C21 75.7(4)
C15 Fe4 C20 C21 117.3(3)
C17 Fe4 C20 C21 46.1(8)
C19 Fe4 C20 C21 160.5(3)
C22 Fe4 C20 C21 -38.2(3)
C23 Fe4 C20 C21 -81.8(4)
C24 Fe4 C20 C21 -119.3(5)
C18 Fe4 C20 C21 -167.9(5)
C16 Fe4 C20 C24 -165.0(3)
C15 Fe4 C20 C24 -123.4(4)
C21 Fe4 C20 C24 119.3(5)
C17 Fe4 C20 C24 165.4(6)
C19 Fe4 C20 C24 -80.2(4)
C22 Fe4 C20 C24 81.1(4)
C23 Fe4 C20 C24 37.5(4)
C18 Fe4 C20 C24 -48.6(7)
C24 C20 C21 C22 0.0(6)
Fe4 C20 C21 C22 59.6(4)
C24 C20 C21 Fe4 -59.5(4)
C16 Fe4 C21 C20 -123.3(3)
C15 Fe4 C21 C20 -80.2(4)
C17 Fe4 C21 C20 -163.6(3)
C19 Fe4 C21 C20 -45.2(7)
C22 Fe4 C21 C20 119.2(5)
C23 Fe4 C21 C20 81.2(4)
C24 Fe4 C21 C20 37.7(3)
C18 Fe4 C21 C20 164.1(6)
C16 Fe4 C21 C22 117.6(4)
C15 Fe4 C21 C22 160.6(3)
C17 Fe4 C21 C22 77.2(4)
C20 Fe4 C21 C22 -119.2(5)
C19 Fe4 C21 C22 -164.4(5)
C23 Fe4 C21 C22 -37.9(4)
C24 Fe4 C21 C22 -81.5(4)
C18 Fe4 C21 C22 44.9(9)
C20 C21 C22 C23 0.1(6)
Fe4 C21 C22 C23 59.9(4)
C20 C21 C22 Fe4 -59.9(4)
C16 Fe4 C22 C23 160.7(3)
C15 Fe4 C22 C23 -164.0(5)
C21 Fe4 C22 C23 -118.2(5)
C17 Fe4 C22 C23 118.6(3)
C20 Fe4 C22 C23 -80.9(4)
C19 Fe4 C22 C23 42.5(8)
C24 Fe4 C22 C23 -37.1(3)
C18 Fe4 C22 C23 77.1(4)
C16 Fe4 C22 C21 -81.1(4)
C15 Fe4 C22 C21 -45.8(7)
C17 Fe4 C22 C21 -123.2(4)
C20 Fe4 C22 C21 37.3(3)
C19 Fe4 C22 C21 160.7(6)
C23 Fe4 C22 C21 118.2(5)
C24 Fe4 C22 C21 81.1(4)
C18 Fe4 C22 C21 -164.7(4)
C21 C22 C23 C24 -0.1(6)
Fe4 C22 C23 C24 59.3(4)
C21 C22 C23 Fe4 -59.4(4)
C16 Fe4 C23 C24 -165.3(5)
C15 Fe4 C23 C24 39.9(8)
C21 Fe4 C23 C24 -81.3(4)
C17 Fe4 C23 C24 159.5(3)
C20 Fe4 C23 C24 -37.8(3)
C19 Fe4 C23 C24 75.6(4)
C22 Fe4 C23 C24 -120.0(5)
C18 Fe4 C23 C24 117.3(4)
C16 Fe4 C23 C22 -45.3(7)
C15 Fe4 C23 C22 159.9(6)
C21 Fe4 C23 C22 38.7(4)
C17 Fe4 C23 C22 -80.5(4)
C20 Fe4 C23 C22 82.2(4)
C19 Fe4 C23 C22 -164.4(3)
C24 Fe4 C23 C22 120.0(5)
C18 Fe4 C23 C22 -122.7(3)
C22 C23 C24 C20 0.1(6)
Fe4 C23 C24 C20 59.3(4)
C22 C23 C24 Fe4 -59.1(4)
C21 C20 C24 C23 -0.1(6)
Fe4 C20 C24 C23 -59.5(4)
C21 C20 C24 Fe4 59.4(4)
C16 Fe4 C24 C23 161.4(6)
C15 Fe4 C24 C23 -165.6(3)
C21 Fe4 C24 C23 81.7(4)
C17 Fe4 C24 C23 -49.1(8)
C20 Fe4 C24 C23 119.1(5)
C19 Fe4 C24 C23 -123.0(3)
C22 Fe4 C24 C23 37.2(3)
C18 Fe4 C24 C23 -81.5(4)
C16 Fe4 C24 C20 42.3(9)
C15 Fe4 C24 C20 75.3(4)
C21 Fe4 C24 C20 -37.4(4)
C17 Fe4 C24 C20 -168.2(5)
C19 Fe4 C24 C20 117.9(4)
C22 Fe4 C24 C20 -81.9(4)
C23 Fe4 C24 C20 -119.1(5)
C18 Fe4 C24 C20 159.4(3)
C11 C12 C25 C26 114(13)
C11 C12 C25 C29 -62(13)
C11 C12 C25 Fe5 25(13)
C30 Fe5 C25 C12 -1.7(4)
C31 Fe5 C25 C12 39.5(5)
C32 Fe5 C25 C12 70.9(6)
C26 Fe5 C25 C12 122.9(5)
C33 Fe5 C25 C12 -68.9(8)
C29 Fe5 C25 C12 -118.5(5)
C34 Fe5 C25 C12 -41.6(5)
C27 Fe5 C25 C12 160.6(4)
C28 Fe5 C25 C12 -156.3(4)
C30 Fe5 C25 C26 -124.6(3)
C31 Fe5 C25 C26 -83.5(3)
C32 Fe5 C25 C26 -52.0(6)
C33 Fe5 C25 C26 168.1(6)
C29 Fe5 C25 C26 118.5(4)
C34 Fe5 C25 C26 -164.6(3)
C27 Fe5 C25 C26 37.7(3)
C28 Fe5 C25 C26 80.8(3)
C30 Fe5 C25 C29 116.9(3)
C31 Fe5 C25 C29 158.0(3)
C32 Fe5 C25 C29 -170.5(4)
C26 Fe5 C25 C29 -118.5(4)
C33 Fe5 C25 C29 49.6(8)
C34 Fe5 C25 C29 76.9(3)
C27 Fe5 C25 C29 -80.8(3)
C28 Fe5 C25 C29 -37.7(3)
C12 C25 C26 C27 -176.2(4)
C29 C25 C26 C27 0.2(5)
Fe5 C25 C26 C27 -59.5(3)
C12 C25 C26 Fe5 -116.7(4)
C29 C25 C26 Fe5 59.8(3)
C25 Fe5 C26 C27 118.9(4)
C30 Fe5 C26 C27 -166.9(3)
C31 Fe5 C26 C27 -126.4(3)
C32 Fe5 C26 C27 -83.9(4)
C33 Fe5 C26 C27 -52.5(6)
C29 Fe5 C26 C27 80.2(3)
C34 Fe5 C26 C27 164.8(7)
C28 Fe5 C26 C27 36.9(3)
C30 Fe5 C26 C25 74.2(4)
C31 Fe5 C26 C25 114.7(3)
C32 Fe5 C26 C25 157.3(3)
C33 Fe5 C26 C25 -171.4(5)
C29 Fe5 C26 C25 -38.7(3)
C34 Fe5 C26 C25 45.9(8)
C27 Fe5 C26 C25 -118.9(4)
C28 Fe5 C26 C25 -82.0(3)
C25 C26 C27 C28 -0.6(5)
Fe5 C26 C27 C28 -59.5(3)
C25 C26 C27 Fe5 58.9(3)
C25 Fe5 C27 C28 81.5(3)
C30 Fe5 C27 C28 158.4(7)
C31 Fe5 C27 C28 -166.9(3)
C32 Fe5 C27 C28 -125.0(3)
C26 Fe5 C27 C28 119.9(4)
C33 Fe5 C27 C28 -82.8(4)
C29 Fe5 C27 C28 36.4(3)
C34 Fe5 C27 C28 -48.9(6)
C25 Fe5 C27 C26 -38.3(3)
C30 Fe5 C27 C26 38.5(8)
C31 Fe5 C27 C26 73.2(4)
C32 Fe5 C27 C26 115.1(3)
C33 Fe5 C27 C26 157.3(3)
C29 Fe5 C27 C26 -83.5(3)
C34 Fe5 C27 C26 -168.8(5)
C28 Fe5 C27 C26 -119.9(4)
C26 C27 C28 C29 0.7(6)
Fe5 C27 C28 C29 -58.3(3)
C26 C27 C28 Fe5 59.0(3)
C25 Fe5 C28 C27 -82.1(3)
C30 Fe5 C28 C27 -164.6(5)
C31 Fe5 C28 C27 40.3(9)
C32 Fe5 C28 C27 75.1(4)
C26 Fe5 C28 C27 -37.5(3)
C33 Fe5 C28 C27 116.5(3)
C29 Fe5 C28 C27 -121.4(4)
C34 Fe5 C28 C27 158.8(3)
C25 Fe5 C28 C29 39.2(3)
C30 Fe5 C28 C29 -43.2(6)
C31 Fe5 C28 C29 161.7(7)
C32 Fe5 C28 C29 -163.5(3)
C26 Fe5 C28 C29 83.9(3)
C33 Fe5 C28 C29 -122.2(3)
C34 Fe5 C28 C29 -79.8(3)
C27 Fe5 C28 C29 121.4(4)
C27 C28 C29 C25 -0.6(5)
Fe5 C28 C29 C25 -58.9(3)
C27 C28 C29 Fe5 58.3(3)
C12 C25 C29 C28 176.8(4)
C26 C25 C29 C28 0.2(5)
Fe5 C25 C29 C28 60.0(3)
C12 C25 C29 Fe5 116.8(4)
C26 C25 C29 Fe5 -59.8(3)
C25 Fe5 C29 C28 -118.1(4)
C30 Fe5 C29 C28 160.9(3)
C31 Fe5 C29 C28 -168.0(5)
C32 Fe5 C29 C28 48.6(8)
C26 Fe5 C29 C28 -79.8(3)
C33 Fe5 C29 C28 78.2(4)
C34 Fe5 C29 C28 118.6(3)
C27 Fe5 C29 C28 -36.2(3)
C30 Fe5 C29 C25 -81.0(3)
C31 Fe5 C29 C25 -49.9(6)
C32 Fe5 C29 C25 166.7(6)
C26 Fe5 C29 C25 38.3(3)
C33 Fe5 C29 C25 -163.7(3)
C34 Fe5 C29 C25 -123.3(3)
C27 Fe5 C29 C25 81.9(3)
C28 Fe5 C29 C25 118.1(4)
C25 Fe5 C30 C31 116.5(4)
C32 Fe5 C30 C31 -37.7(3)
C26 Fe5 C30 C31 75.0(4)
C33 Fe5 C30 C31 -80.9(4)
C29 Fe5 C30 C31 159.9(3)
C34 Fe5 C30 C31 -117.8(5)
C27 Fe5 C30 C31 45.4(9)
C28 Fe5 C30 C31 -169.4(5)
C25 Fe5 C30 C34 -125.7(3)
C31 Fe5 C30 C34 117.8(5)
C32 Fe5 C30 C34 80.1(4)
C26 Fe5 C30 C34 -167.2(3)
C33 Fe5 C30 C34 36.9(3)
C29 Fe5 C30 C34 -82.3(4)
C27 Fe5 C30 C34 163.2(6)
C28 Fe5 C30 C34 -51.6(7)
C34 C30 C31 C32 -1.5(6)
Fe5 C30 C31 C32 59.4(4)
C34 C30 C31 Fe5 -60.9(4)
C25 Fe5 C31 C30 -80.2(4)
C32 Fe5 C31 C30 119.6(5)
C26 Fe5 C31 C30 -123.7(3)
C33 Fe5 C31 C30 81.8(4)
C29 Fe5 C31 C30 -44.3(6)
C34 Fe5 C31 C30 38.4(3)
C27 Fe5 C31 C30 -164.6(3)
C28 Fe5 C31 C30 164.2(7)
C25 Fe5 C31 C32 160.2(3)
C30 Fe5 C31 C32 -119.6(5)
C26 Fe5 C31 C32 116.7(3)
C33 Fe5 C31 C32 -37.8(3)
C29 Fe5 C31 C32 -163.9(4)
C34 Fe5 C31 C32 -81.2(3)
C27 Fe5 C31 C32 75.8(4)
C28 Fe5 C31 C32 44.6(9)
C30 C31 C32 C33 0.8(6)
Fe5 C31 C32 C33 60.3(4)
C30 C31 C32 Fe5 -59.5(4)
C25 Fe5 C32 C33 -162.4(4)
C30 Fe5 C32 C33 -81.1(4)
C31 Fe5 C32 C33 -118.1(5)
C26 Fe5 C32 C33 160.4(3)
C29 Fe5 C32 C33 38.9(8)
C34 Fe5 C32 C33 -37.4(3)
C27 Fe5 C32 C33 117.2(3)
C28 Fe5 C32 C33 76.1(4)
C25 Fe5 C32 C31 -44.3(6)
C30 Fe5 C32 C31 37.0(3)
C26 Fe5 C32 C31 -81.5(4)
C33 Fe5 C32 C31 118.1(5)
C29 Fe5 C32 C31 157.0(6)
C34 Fe5 C32 C31 80.7(4)
C27 Fe5 C32 C31 -124.7(3)
C28 Fe5 C32 C31 -165.8(3)
C31 C32 C33 C34 0.2(6)
Fe5 C32 C33 C34 60.1(4)
C31 C32 C33 Fe5 -59.8(4)
C25 Fe5 C33 C34 35.8(8)
C30 Fe5 C33 C34 -37.3(4)
C31 Fe5 C33 C34 -80.5(4)
C32 Fe5 C33 C34 -119.0(5)
C26 Fe5 C33 C34 -163.3(5)
C29 Fe5 C33 C34 74.4(4)
C27 Fe5 C33 C34 159.2(3)
C28 Fe5 C33 C34 116.6(4)
C25 Fe5 C33 C32 154.9(6)
C30 Fe5 C33 C32 81.8(4)
C31 Fe5 C33 C32 38.5(4)
C26 Fe5 C33 C32 -44.3(7)
C29 Fe5 C33 C32 -166.5(3)
C34 Fe5 C33 C32 119.0(5)
C27 Fe5 C33 C32 -81.7(4)
C28 Fe5 C33 C32 -124.3(3)
C32 C33 C34 C30 -1.2(6)
Fe5 C33 C34 C30 58.7(3)
C32 C33 C34 Fe5 -59.9(4)
C31 C30 C34 C33 1.6(6)
Fe5 C30 C34 C33 -59.1(4)
C31 C30 C34 Fe5 60.8(3)
C25 Fe5 C34 C33 -167.6(3)
C30 Fe5 C34 C33 119.9(5)
C31 Fe5 C34 C33 81.9(4)
C32 Fe5 C34 C33 37.5(4)
C26 Fe5 C34 C33 156.9(6)
C29 Fe5 C34 C33 -124.5(3)
C27 Fe5 C34 C33 -47.8(7)
C28 Fe5 C34 C33 -82.6(4)
C25 Fe5 C34 C30 72.5(4)
C31 Fe5 C34 C30 -38.0(4)
C32 Fe5 C34 C30 -82.4(4)
C26 Fe5 C34 C30 37.0(8)
C33 Fe5 C34 C30 -119.9(5)
C29 Fe5 C34 C30 115.6(4)
C27 Fe5 C34 C30 -167.7(5)
C28 Fe5 C34 C30 157.5(3)
C13 C14 C35 C39 154(14)
C13 C14 C35 C36 -28(14)
C13 C14 C35 Fe6 -116(14)
C38 Fe6 C35 C39 -37.1(4)
C36 Fe6 C35 C39 -118.5(5)
C42 Fe6 C35 C39 -160.1(7)
C43 Fe6 C35 C39 46.0(6)
C41 Fe6 C35 C39 165.0(4)
C37 Fe6 C35 C39 -80.3(4)
C40 Fe6 C35 C39 123.9(4)
C44 Fe6 C35 C39 81.9(4)
C38 Fe6 C35 C14 -159.6(5)
C36 Fe6 C35 C14 119.0(6)
C42 Fe6 C35 C14 77.4(9)
C43 Fe6 C35 C14 -76.6(7)
C41 Fe6 C35 C14 42.5(6)
C39 Fe6 C35 C14 -122.5(6)
C37 Fe6 C35 C14 157.2(5)
C40 Fe6 C35 C14 1.4(5)
C44 Fe6 C35 C14 -40.6(6)
C38 Fe6 C35 C36 81.4(4)
C42 Fe6 C35 C36 -41.6(9)
C43 Fe6 C35 C36 164.5(5)
C41 Fe6 C35 C36 -76.5(4)
C39 Fe6 C35 C36 118.5(5)
C37 Fe6 C35 C36 38.2(4)
C40 Fe6 C35 C36 -117.6(4)
C44 Fe6 C35 C36 -159.6(4)
C39 C35 C36 C37 -0.4(6)
C14 C35 C36 C37 -178.4(5)
Fe6 C35 C36 C37 -59.9(4)
C39 C35 C36 Fe6 59.5(4)
C14 C35 C36 Fe6 -118.5(5)
C38 Fe6 C36 C37 36.5(4)
C42 Fe6 C36 C37 -74.7(5)
C35 Fe6 C36 C37 118.4(5)
C43 Fe6 C36 C37 -40.8(10)
C41 Fe6 C36 C37 -117.0(4)
C39 Fe6 C36 C37 80.2(4)
C40 Fe6 C36 C37 -159.6(4)
C44 Fe6 C36 C37 166.3(6)
C38 Fe6 C36 C35 -81.8(4)
C42 Fe6 C36 C35 166.9(3)
C43 Fe6 C36 C35 -159.2(7)
C41 Fe6 C36 C35 124.6(3)
C39 Fe6 C36 C35 -38.2(3)
C37 Fe6 C36 C35 -118.4(5)
C40 Fe6 C36 C35 82.0(4)
C44 Fe6 C36 C35 48.0(8)
C35 C36 C37 C38 1.3(7)
Fe6 C36 C37 C38 -58.3(4)
C35 C36 C37 Fe6 59.5(4)
C36 Fe6 C37 C38 120.6(5)
C42 Fe6 C37 C38 -114.8(4)
C35 Fe6 C37 C38 81.9(4)
C43 Fe6 C37 C38 -73.9(4)
C41 Fe6 C37 C38 -156.9(3)
C39 Fe6 C37 C38 37.6(3)
C40 Fe6 C37 C38 170.1(5)
C44 Fe6 C37 C38 -41.9(9)
C38 Fe6 C37 C36 -120.6(5)
C42 Fe6 C37 C36 124.6(4)
C35 Fe6 C37 C36 -38.7(4)
C43 Fe6 C37 C36 165.5(4)
C41 Fe6 C37 C36 82.5(4)
C39 Fe6 C37 C36 -83.0(4)
C40 Fe6 C37 C36 49.5(8)
C44 Fe6 C37 C36 -162.5(7)
C36 C37 C38 C39 -1.7(7)
Fe6 C37 C38 C39 -59.7(4)
C36 C37 C38 Fe6 58.0(4)
C36 Fe6 C38 C37 -37.3(3)
C42 Fe6 C38 C37 82.4(4)
C35 Fe6 C38 C37 -82.1(4)
C43 Fe6 C38 C37 123.8(3)
C41 Fe6 C38 C37 52.3(7)
C39 Fe6 C38 C37 -119.6(5)
C40 Fe6 C38 C37 -167.5(7)
C44 Fe6 C38 C37 165.0(3)
C36 Fe6 C38 C39 82.3(4)
C42 Fe6 C38 C39 -158.0(3)
C35 Fe6 C38 C39 37.5(3)
C43 Fe6 C38 C39 -116.6(4)
C41 Fe6 C38 C39 171.9(5)
C37 Fe6 C38 C39 119.6(5)
C40 Fe6 C38 C39 -47.9(9)
C44 Fe6 C38 C39 -75.4(4)
C37 C38 C39 C35 1.4(7)
Fe6 C38 C39 C35 -58.4(4)
C37 C38 C39 Fe6 59.9(4)
C14 C35 C39 C38 177.3(5)
C36 C35 C39 C38 -0.6(6)
Fe6 C35 C39 C38 58.5(4)
C14 C35 C39 Fe6 118.8(5)
C36 C35 C39 Fe6 -59.1(4)
C36 Fe6 C39 C38 -81.4(4)
C42 Fe6 C39 C38 47.6(7)
C35 Fe6 C39 C38 -120.1(5)
C43 Fe6 C39 C38 80.3(4)
C41 Fe6 C39 C38 -167.8(8)
C37 Fe6 C39 C38 -37.2(4)
C40 Fe6 C39 C38 163.5(4)
C44 Fe6 C39 C38 123.7(4)
C38 Fe6 C39 C35 120.1(5)
C36 Fe6 C39 C35 38.6(3)
C42 Fe6 C39 C35 167.7(5)
C43 Fe6 C39 C35 -159.6(3)
C41 Fe6 C39 C35 -47.7(10)
C37 Fe6 C39 C35 82.9(3)
C40 Fe6 C39 C35 -76.4(4)
C44 Fe6 C39 C35 -116.3(3)
C38 Fe6 C40 C44 -36.3(9)
C36 Fe6 C40 C44 -159.2(3)
C42 Fe6 C40 C44 81.6(4)
C35 Fe6 C40 C44 -115.3(4)
C43 Fe6 C40 C44 38.3(3)
C41 Fe6 C40 C44 119.1(5)
C39 Fe6 C40 C44 -72.9(4)
C37 Fe6 C40 C44 164.7(5)
C38 Fe6 C40 C41 -155.3(7)
C36 Fe6 C40 C41 81.7(4)
C42 Fe6 C40 C41 -37.5(4)
C35 Fe6 C40 C41 125.6(4)
C43 Fe6 C40 C41 -80.8(4)
C39 Fe6 C40 C41 168.0(3)
C37 Fe6 C40 C41 45.6(7)
C44 Fe6 C40 C41 -119.1(5)
C44 C40 C41 C42 -0.8(7)
Fe6 C40 C41 C42 58.9(4)
C44 C40 C41 Fe6 -59.8(4)
C38 Fe6 C41 C40 162.2(6)
C36 Fe6 C41 C40 -117.4(4)
C42 Fe6 C41 C40 119.8(5)
C35 Fe6 C41 C40 -74.3(4)
C43 Fe6 C41 C40 82.1(4)
C39 Fe6 C41 C40 -36.9(11)
C37 Fe6 C41 C40 -160.9(3)
C44 Fe6 C41 C40 37.3(3)
C38 Fe6 C41 C42 42.4(8)
C36 Fe6 C41 C42 122.8(4)
C35 Fe6 C41 C42 165.9(3)
C43 Fe6 C41 C42 -37.7(3)
C39 Fe6 C41 C42 -156.8(8)
C37 Fe6 C41 C42 79.2(4)
C40 Fe6 C41 C42 -119.8(5)
C44 Fe6 C41 C42 -82.5(4)
C40 C41 C42 C43 0.6(7)
Fe6 C41 C42 C43 60.2(4)
C40 C41 C42 Fe6 -59.6(4)
C38 Fe6 C42 C43 80.4(4)
C36 Fe6 C42 C43 164.0(3)
C35 Fe6 C42 C43 -163.3(7)
C41 Fe6 C42 C43 -118.6(5)
C39 Fe6 C42 C43 47.0(7)
C37 Fe6 C42 C43 122.4(4)
C40 Fe6 C42 C43 -81.5(4)
C44 Fe6 C42 C43 -38.5(4)
C38 Fe6 C42 C41 -161.1(4)
C36 Fe6 C42 C41 -77.4(4)
C35 Fe6 C42 C41 -44.7(9)
C43 Fe6 C42 C41 118.6(5)
C39 Fe6 C42 C41 165.6(5)
C37 Fe6 C42 C41 -119.0(4)
C40 Fe6 C42 C41 37.1(4)
C44 Fe6 C42 C41 80.1(4)
C41 C42 C43 C44 -0.2(7)
Fe6 C42 C43 C44 59.8(4)
C41 C42 C43 Fe6 -60.1(4)
C38 Fe6 C43 C42 -116.2(4)
C36 Fe6 C43 C42 -44.9(10)
C35 Fe6 C43 C42 169.1(5)
C41 Fe6 C43 C42 38.2(4)
C39 Fe6 C43 C42 -158.1(3)
C37 Fe6 C43 C42 -76.0(4)
C40 Fe6 C43 C42 81.9(4)
C44 Fe6 C43 C42 118.8(5)
C38 Fe6 C43 C44 125.0(4)
C36 Fe6 C43 C44 -163.7(8)
C42 Fe6 C43 C44 -118.8(5)
C35 Fe6 C43 C44 50.3(7)
C41 Fe6 C43 C44 -80.6(4)
C39 Fe6 C43 C44 83.1(4)
C37 Fe6 C43 C44 165.2(4)
C40 Fe6 C43 C44 -36.9(4)
C41 C40 C44 C43 0.7(6)
Fe6 C40 C44 C43 -58.6(4)
C41 C40 C44 Fe6 59.3(4)
C42 C43 C44 C40 -0.3(7)
Fe6 C43 C44 C40 59.4(4)
C42 C43 C44 Fe6 -59.7(4)
C38 Fe6 C44 C40 167.1(3)
C36 Fe6 C44 C40 48.0(8)
C42 Fe6 C44 C40 -81.9(4)
C35 Fe6 C44 C40 82.8(4)
C43 Fe6 C44 C40 -119.3(5)
C41 Fe6 C44 C40 -37.8(4)
C39 Fe6 C44 C40 125.8(4)
C37 Fe6 C44 C40 -161.2(7)
C38 Fe6 C44 C43 -73.6(4)
C36 Fe6 C44 C43 167.3(6)
C42 Fe6 C44 C43 37.4(4)
C35 Fe6 C44 C43 -157.9(4)
C41 Fe6 C44 C43 81.5(4)
C39 Fe6 C44 C43 -114.9(4)
C37 Fe6 C44 C43 -41.9(10)
C40 Fe6 C44 C43 119.3(5)
C49 P2 C45 C46 -133.6(19)
C47 P2 C45 C46 121.7(19)
Fe1 P2 C45 C46 -6(2)
P2 C45 C46 C51 116(12)
C45 P2 C47 C48 162.7(15)
C49 P2 C47 C48 54.2(16)
Fe1 P2 C47 C48 -67.8(16)
P2 C47 C48 C61 -64(32)
C45 P2 C49 C50 158(3)
C47 P2 C49 C50 -93(3)
Fe1 P2 C49 C50 29(3)
P2 C49 C50 C71 -135(7)
C45 C46 C51 C55 127(13)
C45 C46 C51 C52 -54(13)
C45 C46 C51 Fe7 -143(12)
C56 Fe7 C51 C55 78.1(4)
C54 Fe7 C51 C55 -38.3(4)
C58 Fe7 C51 C55 -161.1(6)
C53 Fe7 C51 C55 -81.0(4)
C52 Fe7 C51 C55 -118.7(4)
C57 Fe7 C51 C55 41.1(7)
C60 Fe7 C51 C55 120.9(3)
C59 Fe7 C51 C55 162.4(3)
C56 Fe7 C51 C46 -43.9(5)
C55 Fe7 C51 C46 -122.0(6)
C54 Fe7 C51 C46 -160.2(5)
C58 Fe7 C51 C46 76.9(8)
C53 Fe7 C51 C46 157.0(5)
C52 Fe7 C51 C46 119.3(6)
C57 Fe7 C51 C46 -80.8(7)
C60 Fe7 C51 C46 -1.1(5)
C59 Fe7 C51 C46 40.4(5)
C56 Fe7 C51 C52 -163.2(3)
C55 Fe7 C51 C52 118.7(4)
C54 Fe7 C51 C52 80.5(4)
C58 Fe7 C51 C52 -42.4(7)
C53 Fe7 C51 C52 37.7(3)
C57 Fe7 C51 C52 159.9(5)
C60 Fe7 C51 C52 -120.3(3)
C59 Fe7 C51 C52 -78.9(4)
C55 C51 C52 C53 -0.7(6)
C46 C51 C52 C53 179.8(4)
Fe7 C51 C52 C53 -59.9(4)
C55 C51 C52 Fe7 59.2(3)
C46 C51 C52 Fe7 -120.3(5)
C56 Fe7 C52 C53 162.3(6)
C55 Fe7 C52 C53 80.4(4)
C51 Fe7 C52 C53 118.4(5)
C54 Fe7 C52 C53 36.3(3)
C58 Fe7 C52 C53 -76.4(4)
C57 Fe7 C52 C53 -39.8(8)
C60 Fe7 C52 C53 -161.3(3)
C59 Fe7 C52 C53 -119.4(3)
C56 Fe7 C52 C51 43.9(8)
C55 Fe7 C52 C51 -38.0(3)
C54 Fe7 C52 C51 -82.1(3)
C58 Fe7 C52 C51 165.2(3)
C53 Fe7 C52 C51 -118.4(5)
C57 Fe7 C52 C51 -158.1(5)
C60 Fe7 C52 C51 80.4(3)
C59 Fe7 C52 C51 122.2(3)
C51 C52 C53 C54 0.5(6)
Fe7 C52 C53 C54 -59.1(4)
C51 C52 C53 Fe7 59.6(3)
C56 Fe7 C53 C54 -42.3(7)
C55 Fe7 C53 C54 37.9(3)
C51 Fe7 C53 C54 82.1(3)
C58 Fe7 C53 C54 -116.7(3)
C52 Fe7 C53 C54 120.7(4)
C57 Fe7 C53 C54 -75.0(4)
C60 Fe7 C53 C54 169.5(5)
C59 Fe7 C53 C54 -158.7(3)
C56 Fe7 C53 C52 -163.0(5)
C55 Fe7 C53 C52 -82.8(3)
C51 Fe7 C53 C52 -38.6(3)
C54 Fe7 C53 C52 -120.7(4)
C58 Fe7 C53 C52 122.6(3)
C57 Fe7 C53 C52 164.3(3)
C60 Fe7 C53 C52 48.8(7)
C59 Fe7 C53 C52 80.6(4)
C52 C53 C54 C55 0.0(7)
Fe7 C53 C54 C55 -59.0(4)
C52 C53 C54 Fe7 59.0(4)
C56 Fe7 C54 C53 163.0(3)
C55 Fe7 C54 C53 -119.6(5)
C51 Fe7 C54 C53 -81.3(4)
C58 Fe7 C54 C53 81.0(4)
C52 Fe7 C54 C53 -36.8(3)
C57 Fe7 C54 C53 122.0(3)
C60 Fe7 C54 C53 -169.0(5)
C59 Fe7 C54 C53 51.1(8)
C56 Fe7 C54 C55 -77.5(4)
C51 Fe7 C54 C55 38.3(4)
C58 Fe7 C54 C55 -159.4(3)
C53 Fe7 C54 C55 119.6(5)
C52 Fe7 C54 C55 82.8(4)
C57 Fe7 C54 C55 -118.4(4)
C60 Fe7 C54 C55 -49.4(8)
C59 Fe7 C54 C55 170.7(5)
C53 C54 C55 C51 -0.4(6)
Fe7 C54 C55 C51 -60.1(4)
C53 C54 C55 Fe7 59.7(4)
C46 C51 C55 C54 -179.8(5)
C52 C51 C55 C54 0.7(6)
Fe7 C51 C55 C54 60.1(4)
C46 C51 C55 Fe7 120.1(5)
C52 C51 C55 Fe7 -59.4(3)
C56 Fe7 C55 C54 121.2(4)
C51 Fe7 C55 C54 -118.3(5)
C58 Fe7 C55 C54 47.5(7)
C53 Fe7 C55 C54 -36.7(4)
C52 Fe7 C55 C54 -80.1(4)
C57 Fe7 C55 C54 78.9(4)
C60 Fe7 C55 C54 162.0(4)
C59 Fe7 C55 C54 -168.7(6)
C56 Fe7 C55 C51 -120.5(3)
C54 Fe7 C55 C51 118.3(5)
C58 Fe7 C55 C51 165.8(5)
C53 Fe7 C55 C51 81.6(4)
C52 Fe7 C55 C51 38.2(3)
C57 Fe7 C55 C51 -162.8(3)
C60 Fe7 C55 C51 -79.8(4)
C59 Fe7 C55 C51 -50.4(9)
C55 Fe7 C56 C60 124.0(3)
C51 Fe7 C56 C60 82.0(3)
C54 Fe7 C56 C60 165.9(3)
C58 Fe7 C56 C60 -81.2(3)
C53 Fe7 C56 C60 -163.3(5)
C52 Fe7 C56 C60 49.2(7)
C57 Fe7 C56 C60 -118.9(4)
C59 Fe7 C56 C60 -37.0(3)
C55 Fe7 C56 C57 -117.1(3)
C51 Fe7 C56 C57 -159.1(3)
C54 Fe7 C56 C57 -75.2(4)
C58 Fe7 C56 C57 37.7(3)
C53 Fe7 C56 C57 -44.4(7)
C52 Fe7 C56 C57 168.1(6)
C60 Fe7 C56 C57 118.9(4)
C59 Fe7 C56 C57 81.9(3)
C60 C56 C57 C58 0.8(6)
Fe7 C56 C57 C58 -59.7(4)
C60 C56 C57 Fe7 60.5(4)
C56 Fe7 C57 C58 118.6(5)
C55 Fe7 C57 C58 -160.6(3)
C51 Fe7 C57 C58 169.4(5)
C54 Fe7 C57 C58 -118.8(3)
C53 Fe7 C57 C58 -79.0(4)
C52 Fe7 C57 C58 -49.8(7)
C60 Fe7 C57 C58 80.9(3)
C59 Fe7 C57 C58 37.9(3)
C55 Fe7 C57 C56 80.8(4)
C51 Fe7 C57 C56 50.9(7)
C54 Fe7 C57 C56 122.6(3)
C58 Fe7 C57 C56 -118.6(5)
C53 Fe7 C57 C56 162.4(3)
C52 Fe7 C57 C56 -168.3(6)
C60 Fe7 C57 C56 -37.7(3)
C59 Fe7 C57 C56 -80.6(3)
C56 C57 C58 C59 -0.7(6)
Fe7 C57 C58 C59 -59.9(3)
C56 C57 C58 Fe7 59.2(4)
C56 Fe7 C58 C57 -38.2(3)
C55 Fe7 C58 C57 44.1(7)
C51 Fe7 C58 C57 -166.8(6)
C54 Fe7 C58 C57 78.2(4)
C53 Fe7 C58 C57 119.5(3)
C52 Fe7 C58 C57 160.7(3)
C60 Fe7 C58 C57 -81.9(3)
C59 Fe7 C58 C57 -119.1(4)
C56 Fe7 C58 C59 80.9(3)
C55 Fe7 C58 C59 163.2(5)
C51 Fe7 C58 C59 -47.8(7)
C54 Fe7 C58 C59 -162.8(3)
C53 Fe7 C58 C59 -121.4(3)
C52 Fe7 C58 C59 -80.2(4)
C57 Fe7 C58 C59 119.1(4)
C60 Fe7 C58 C59 37.1(3)
C57 C58 C59 C60 0.3(6)
Fe7 C58 C59 C60 -59.5(3)
C57 C58 C59 Fe7 59.8(4)
C56 Fe7 C59 C60 37.5(3)
C55 Fe7 C59 C60 -39.1(8)
C51 Fe7 C59 C60 -77.4(4)
C54 Fe7 C59 C60 160.3(6)
C58 Fe7 C59 C60 119.1(4)
C53 Fe7 C59 C60 -163.1(3)
C52 Fe7 C59 C60 -120.7(3)
C57 Fe7 C59 C60 81.6(3)
C56 Fe7 C59 C58 -81.5(3)
C55 Fe7 C59 C58 -158.2(7)
C51 Fe7 C59 C58 163.5(3)
C54 Fe7 C59 C58 41.2(7)
C53 Fe7 C59 C58 77.8(4)
C52 Fe7 C59 C58 120.3(3)
C57 Fe7 C59 C58 -37.4(3)
C60 Fe7 C59 C58 -119.1(4)
C58 C59 C60 C56 0.1(6)
Fe7 C59 C60 C56 -59.0(4)
C58 C59 C60 Fe7 59.1(3)
C57 C56 C60 C59 -0.6(6)
Fe7 C56 C60 C59 59.8(3)
C57 C56 C60 Fe7 -60.3(4)
C56 Fe7 C60 C59 -119.5(4)
C55 Fe7 C60 C59 165.8(3)
C51 Fe7 C60 C59 122.7(3)
C54 Fe7 C60 C59 -157.0(6)
C58 Fe7 C60 C59 -38.1(3)
C53 Fe7 C60 C59 43.2(7)
C52 Fe7 C60 C59 79.3(3)
C57 Fe7 C60 C59 -81.6(3)
C55 Fe7 C60 C56 -74.7(3)
C51 Fe7 C60 C56 -117.8(3)
C54 Fe7 C60 C56 -37.5(7)
C58 Fe7 C60 C56 81.5(3)
C53 Fe7 C60 C56 162.7(5)
C52 Fe7 C60 C56 -161.2(3)
C57 Fe7 C60 C56 38.0(3)
C59 Fe7 C60 C56 119.5(4)
C47 C48 C61 C62 133(31)
C47 C48 C61 C65 -40(31)
C47 C48 C61 Fe8 47(31)
C65 Fe8 C61 C62 118.6(4)
C67 Fe8 C61 C62 -46.3(8)
C68 Fe8 C61 C62 167.7(5)
C69 Fe8 C61 C62 -160.3(3)
C70 Fe8 C61 C62 -118.2(3)
C66 Fe8 C61 C62 -77.5(4)
C63 Fe8 C61 C62 37.7(3)
C64 Fe8 C61 C62 81.0(3)
C62 Fe8 C61 C48 120.9(5)
C65 Fe8 C61 C48 -120.5(5)
C67 Fe8 C61 C48 74.6(8)
C68 Fe8 C61 C48 -71.5(7)
C69 Fe8 C61 C48 -39.4(5)
C70 Fe8 C61 C48 2.7(4)
C66 Fe8 C61 C48 43.4(5)
C63 Fe8 C61 C48 158.6(4)
C64 Fe8 C61 C48 -158.1(4)
C62 Fe8 C61 C65 -118.6(4)
C67 Fe8 C61 C65 -164.8(7)
C68 Fe8 C61 C65 49.1(7)
C69 Fe8 C61 C65 81.1(3)
C70 Fe8 C61 C65 123.2(3)
C66 Fe8 C61 C65 163.9(4)
C63 Fe8 C61 C65 -80.9(3)
C64 Fe8 C61 C65 -37.5(3)
C48 C61 C62 C63 -175.1(5)
C65 C61 C62 C63 -0.9(5)
Fe8 C61 C62 C63 -60.7(4)
C48 C61 C62 Fe8 -114.5(5)
C65 C61 C62 Fe8 59.8(3)
C61 Fe8 C62 C63 118.7(4)
C65 Fe8 C62 C63 80.3(3)
C67 Fe8 C62 C63 -78.8(4)
C68 Fe8 C62 C63 -48.0(8)
C69 Fe8 C62 C63 166.9(6)
C70 Fe8 C62 C63 -161.5(4)
C66 Fe8 C62 C63 -120.3(4)
C64 Fe8 C62 C63 36.7(3)
C65 Fe8 C62 C61 -38.4(3)
C67 Fe8 C62 C61 162.5(3)
C68 Fe8 C62 C61 -166.7(6)
C69 Fe8 C62 C61 48.2(7)
C70 Fe8 C62 C61 79.8(4)
C66 Fe8 C62 C61 121.0(3)
C63 Fe8 C62 C61 -118.7(4)
C64 Fe8 C62 C61 -81.9(3)
C61 C62 C63 C64 1.0(6)
Fe8 C62 C63 C64 -58.8(4)
C61 C62 C63 Fe8 59.8(3)
C61 Fe8 C63 C62 -38.4(3)
C65 Fe8 C63 C62 -83.1(3)
C67 Fe8 C63 C62 120.2(3)
C68 Fe8 C63 C62 161.9(3)
C69 Fe8 C63 C62 -164.3(7)
C70 Fe8 C63 C62 43.5(7)
C66 Fe8 C63 C62 77.6(4)
C64 Fe8 C63 C62 -120.5(4)
C62 Fe8 C63 C64 120.5(4)
C61 Fe8 C63 C64 82.1(3)
C65 Fe8 C63 C64 37.4(3)
C67 Fe8 C63 C64 -119.2(3)
C68 Fe8 C63 C64 -77.6(4)
C69 Fe8 C63 C64 -43.8(9)
C70 Fe8 C63 C64 164.0(5)
C66 Fe8 C63 C64 -161.9(3)
C62 C63 C64 C65 -0.6(6)
Fe8 C63 C64 C65 -58.6(3)
C62 C63 C64 Fe8 58.0(4)
C62 Fe8 C64 C63 -36.9(3)
C61 Fe8 C64 C63 -81.3(3)
C65 Fe8 C64 C63 -119.7(4)
C67 Fe8 C64 C63 79.5(4)
C68 Fe8 C64 C63 121.8(3)
C69 Fe8 C64 C63 164.1(3)
C70 Fe8 C64 C63 -160.2(6)
C66 Fe8 C64 C63 44.2(7)
C62 Fe8 C64 C65 82.7(3)
C61 Fe8 C64 C65 38.3(3)
C67 Fe8 C64 C65 -160.8(3)
C68 Fe8 C64 C65 -118.5(3)
C69 Fe8 C64 C65 -76.2(4)
C70 Fe8 C64 C65 -40.6(7)
C66 Fe8 C64 C65 163.8(5)
C63 Fe8 C64 C65 119.7(4)
C63 C64 C65 C61 0.1(6)
Fe8 C64 C65 C61 -58.9(3)
C63 C64 C65 Fe8 59.0(4)
C62 C61 C65 C64 0.5(5)
C48 C61 C65 C64 174.8(4)
Fe8 C61 C65 C64 60.0(3)
C62 C61 C65 Fe8 -59.5(3)
C48 C61 C65 Fe8 114.8(5)
C62 Fe8 C65 C64 -80.8(3)
C61 Fe8 C65 C64 -119.0(4)
C67 Fe8 C65 C64 47.1(8)
C68 Fe8 C65 C64 80.5(4)
C69 Fe8 C65 C64 123.1(3)
C70 Fe8 C65 C64 165.3(3)
C66 Fe8 C65 C64 -162.0(7)
C63 Fe8 C65 C64 -37.2(3)
C62 Fe8 C65 C61 38.2(3)
C67 Fe8 C65 C61 166.1(6)
C68 Fe8 C65 C61 -160.5(3)
C69 Fe8 C65 C61 -117.9(3)
C70 Fe8 C65 C61 -75.7(3)
C66 Fe8 C65 C61 -43.0(8)
C63 Fe8 C65 C61 81.8(3)
C64 Fe8 C65 C61 119.0(4)
C62 Fe8 C66 C70 -118.5(3)
C61 Fe8 C66 C70 -76.4(4)
C65 Fe8 C66 C70 -44.0(8)
C67 Fe8 C66 C70 119.7(6)
C68 Fe8 C66 C70 82.3(4)
C69 Fe8 C66 C70 38.1(3)
C63 Fe8 C66 C70 -159.9(3)
C64 Fe8 C66 C70 168.1(5)
C62 Fe8 C66 C67 121.8(4)
C61 Fe8 C66 C67 164.0(4)
C65 Fe8 C66 C67 -163.6(6)
C68 Fe8 C66 C67 -37.4(4)
C69 Fe8 C66 C67 -81.5(4)
C70 Fe8 C66 C67 -119.7(6)
C63 Fe8 C66 C67 80.5(5)
C64 Fe8 C66 C67 48.4(8)
C70 C66 C67 C68 0.3(7)
Fe8 C66 C67 C68 59.6(4)
C70 C66 C67 Fe8 -59.2(4)
C62 Fe8 C67 C68 164.1(3)
C61 Fe8 C67 C68 -161.2(6)
C65 Fe8 C67 C68 45.9(8)
C69 Fe8 C67 C68 -38.1(4)
C70 Fe8 C67 C68 -82.3(4)
C66 Fe8 C67 C68 -119.4(6)
C63 Fe8 C67 C68 122.1(4)
C64 Fe8 C67 C68 80.2(4)
C62 Fe8 C67 C66 -76.5(5)
C61 Fe8 C67 C66 -41.9(9)
C65 Fe8 C67 C66 165.3(6)
C68 Fe8 C67 C66 119.4(6)
C69 Fe8 C67 C66 81.3(5)
C70 Fe8 C67 C66 37.0(4)
C63 Fe8 C67 C66 -118.5(4)
C64 Fe8 C67 C66 -160.4(4)
C66 C67 C68 C69 0.0(7)
Fe8 C67 C68 C69 59.5(4)
C66 C67 C68 Fe8 -59.5(4)
C62 Fe8 C68 C67 -41.5(8)
C61 Fe8 C68 C67 162.5(5)
C65 Fe8 C68 C67 -161.2(3)
C69 Fe8 C68 C67 118.9(5)
C70 Fe8 C68 C67 80.9(4)
C66 Fe8 C68 C67 37.8(4)
C63 Fe8 C68 C67 -77.2(4)
C64 Fe8 C68 C67 -118.8(4)
C62 Fe8 C68 C69 -160.3(6)
C61 Fe8 C68 C69 43.7(7)
C65 Fe8 C68 C69 79.9(4)
C67 Fe8 C68 C69 -118.9(5)
C70 Fe8 C68 C69 -37.9(4)
C66 Fe8 C68 C69 -81.1(4)
C63 Fe8 C68 C69 164.0(4)
C64 Fe8 C68 C69 122.3(4)
C67 C68 C69 C70 -0.3(6)
Fe8 C68 C69 C70 59.3(4)
C67 C68 C69 Fe8 -59.6(4)
C62 Fe8 C69 C68 162.4(5)
C61 Fe8 C69 C68 -162.4(3)
C65 Fe8 C69 C68 -119.0(4)
C67 Fe8 C69 C68 37.7(4)
C70 Fe8 C69 C68 119.1(6)
C66 Fe8 C69 C68 81.7(4)
C63 Fe8 C69 C68 -44.6(10)
C64 Fe8 C69 C68 -77.6(4)
C62 Fe8 C69 C70 43.4(8)
C61 Fe8 C69 C70 78.6(4)
C65 Fe8 C69 C70 121.9(4)
C67 Fe8 C69 C70 -81.4(4)
C68 Fe8 C69 C70 -119.1(6)
C66 Fe8 C69 C70 -37.3(4)
C63 Fe8 C69 C70 -163.7(7)
C64 Fe8 C69 C70 163.4(4)
C67 C66 C70 C69 -0.5(7)
Fe8 C66 C70 C69 -59.4(4)
C67 C66 C70 Fe8 58.9(4)
C68 C69 C70 C66 0.5(6)
Fe8 C69 C70 C66 59.8(4)
C68 C69 C70 Fe8 -59.3(4)
C62 Fe8 C70 C66 78.9(4)
C61 Fe8 C70 C66 121.5(3)
C65 Fe8 C70 C66 163.4(3)
C67 Fe8 C70 C66 -37.7(4)
C68 Fe8 C70 C66 -81.2(4)
C69 Fe8 C70 C66 -119.0(5)
C63 Fe8 C70 C66 47.6(7)
C64 Fe8 C70 C66 -165.9(5)
C62 Fe8 C70 C69 -162.0(4)
C61 Fe8 C70 C69 -119.5(4)
C65 Fe8 C70 C69 -77.6(4)
C67 Fe8 C70 C69 81.4(4)
C68 Fe8 C70 C69 37.8(4)
C66 Fe8 C70 C69 119.0(5)
C63 Fe8 C70 C69 166.6(5)
C64 Fe8 C70 C69 -46.9(8)
C49 C50 C71 C75 59(8)
C49 C50 C71 C72 -120(8)
C49 C50 C71 Fe9 150(8)
C78 Fe9 C71 C50 77.8(8)
C79 Fe9 C71 C50 -77.6(7)
C76 Fe9 C71 C50 1.3(5)
C72 Fe9 C71 C50 119.2(6)
C77 Fe9 C71 C50 43.4(5)
C80 Fe9 C71 C50 -41.2(5)
C75 Fe9 C71 C50 -121.1(6)
C73 Fe9 C71 C50 157.1(5)
C74 Fe9 C71 C50 -159.8(5)
C78 Fe9 C71 C75 -161.0(6)
C79 Fe9 C71 C75 43.5(7)
C76 Fe9 C71 C75 122.5(3)
C72 Fe9 C71 C75 -119.6(4)
C77 Fe9 C71 C75 164.5(3)
C80 Fe9 C71 C75 79.9(4)
C73 Fe9 C71 C75 -81.8(3)
C74 Fe9 C71 C75 -38.7(3)
C78 Fe9 C71 C72 -41.4(8)
C79 Fe9 C71 C72 163.2(5)
C76 Fe9 C71 C72 -117.9(3)
C77 Fe9 C71 C72 -75.9(4)
C80 Fe9 C71 C72 -160.4(3)
C75 Fe9 C71 C72 119.6(4)
C73 Fe9 C71 C72 37.8(3)
C74 Fe9 C71 C72 80.9(3)
C50 C71 C72 C73 178.0(5)
C75 C71 C72 C73 -1.4(6)
Fe9 C71 C72 C73 -60.2(4)
C50 C71 C72 Fe9 -121.8(5)
C75 C71 C72 Fe9 58.9(4)
C78 Fe9 C72 C73 -76.4(4)
C79 Fe9 C72 C73 -44.2(8)
C76 Fe9 C72 C73 -159.6(4)
C77 Fe9 C72 C73 -118.3(4)
C80 Fe9 C72 C73 168.0(6)
C75 Fe9 C72 C73 80.8(4)
C71 Fe9 C72 C73 118.0(5)
C74 Fe9 C72 C73 36.5(4)
C78 Fe9 C72 C71 165.6(3)
C79 Fe9 C72 C71 -162.3(6)
C76 Fe9 C72 C71 82.4(4)
C77 Fe9 C72 C71 123.7(3)
C80 Fe9 C72 C71 50.0(8)
C75 Fe9 C72 C71 -37.2(3)
C73 Fe9 C72 C71 -118.0(5)
C74 Fe9 C72 C71 -81.5(3)
C71 C72 C73 C74 0.6(6)
Fe9 C72 C73 C74 -59.1(4)
C71 C72 C73 Fe9 59.7(4)
C78 Fe9 C73 C74 -117.3(3)
C79 Fe9 C73 C74 -76.7(4)
C76 Fe9 C73 C74 169.9(5)
C72 Fe9 C73 C74 120.8(5)
C77 Fe9 C73 C74 -159.7(3)
C80 Fe9 C73 C74 -45.9(8)
C75 Fe9 C73 C74 37.7(3)
C71 Fe9 C73 C74 81.6(3)
C78 Fe9 C73 C72 122.0(4)
C79 Fe9 C73 C72 162.5(3)
C76 Fe9 C73 C72 49.1(7)
C77 Fe9 C73 C72 79.5(4)
C80 Fe9 C73 C72 -166.7(6)
C75 Fe9 C73 C72 -83.1(4)
C71 Fe9 C73 C72 -39.2(3)
C74 Fe9 C73 C72 -120.8(5)
C72 C73 C74 C75 0.4(7)
Fe9 C73 C74 C75 -58.4(4)
C72 C73 C74 Fe9 58.8(4)
C78 Fe9 C74 C73 80.2(4)
C79 Fe9 C74 C73 121.3(3)
C76 Fe9 C74 C73 -167.1(6)
C72 Fe9 C74 C73 -36.8(3)
C77 Fe9 C74 C73 46.2(7)
C80 Fe9 C74 C73 163.0(3)
C75 Fe9 C74 C73 -120.1(5)
C71 Fe9 C74 C73 -81.9(3)
C78 Fe9 C74 C75 -159.7(3)
C79 Fe9 C74 C75 -118.5(3)
C76 Fe9 C74 C75 -47.0(8)
C72 Fe9 C74 C75 83.4(3)
C77 Fe9 C74 C75 166.4(5)
C80 Fe9 C74 C75 -76.9(4)
C71 Fe9 C74 C75 38.3(3)
C73 Fe9 C74 C75 120.1(5)
C50 C71 C75 C74 -177.8(5)
C72 C71 C75 C74 1.6(6)
Fe9 C71 C75 C74 60.0(4)
C50 C71 C75 Fe9 122.2(5)
C72 C71 C75 Fe9 -58.5(4)
C73 C74 C75 C71 -1.2(6)
Fe9 C74 C75 C71 -60.1(4)
C73 C74 C75 Fe9 58.8(4)
C78 Fe9 C75 C71 165.5(5)
C79 Fe9 C75 C71 -162.1(3)
C76 Fe9 C75 C71 -77.9(4)
C72 Fe9 C75 C71 38.2(3)
C77 Fe9 C75 C71 -44.1(9)
C80 Fe9 C75 C71 -119.0(3)
C73 Fe9 C75 C71 81.4(3)
C74 Fe9 C75 C71 118.0(5)
C78 Fe9 C75 C74 47.5(7)
C79 Fe9 C75 C74 79.9(4)
C76 Fe9 C75 C74 164.1(3)
C72 Fe9 C75 C74 -79.8(4)
C77 Fe9 C75 C74 -162.1(7)
C80 Fe9 C75 C74 123.0(3)
C71 Fe9 C75 C74 -118.0(5)
C73 Fe9 C75 C74 -36.6(3)
C78 Fe9 C76 C80 81.5(4)
C79 Fe9 C76 C80 38.5(3)
C72 Fe9 C76 C80 -162.1(3)
C77 Fe9 C76 C80 120.3(5)
C75 Fe9 C76 C80 -75.4(4)
C71 Fe9 C76 C80 -117.8(3)
C73 Fe9 C76 C80 162.4(5)
C74 Fe9 C76 C80 -39.2(8)
C78 Fe9 C76 C77 -38.9(3)
C79 Fe9 C76 C77 -81.9(4)
C72 Fe9 C76 C77 77.5(4)
C80 Fe9 C76 C77 -120.3(5)
C75 Fe9 C76 C77 164.3(3)
C71 Fe9 C76 C77 121.8(3)
C73 Fe9 C76 C77 42.1(7)
C74 Fe9 C76 C77 -159.5(6)
C80 C76 C77 C78 0.4(7)
Fe9 C76 C77 C78 59.8(4)
C80 C76 C77 Fe9 -59.4(4)
C78 Fe9 C77 C76 117.6(5)
C79 Fe9 C77 C76 81.3(4)
C72 Fe9 C77 C76 -120.6(3)
C80 Fe9 C77 C76 36.9(3)
C75 Fe9 C77 C76 -44.5(9)
C71 Fe9 C77 C76 -78.2(4)
C73 Fe9 C77 C76 -162.3(3)
C74 Fe9 C77 C76 164.9(5)
C79 Fe9 C77 C78 -36.3(3)
C76 Fe9 C77 C78 -117.6(5)
C72 Fe9 C77 C78 121.8(4)
C80 Fe9 C77 C78 -80.7(4)
C75 Fe9 C77 C78 -162.2(7)
C71 Fe9 C77 C78 164.2(3)
C73 Fe9 C77 C78 80.1(4)
C74 Fe9 C77 C78 47.3(7)
C76 C77 C78 C79 -0.8(7)
Fe9 C77 C78 C79 59.2(4)
C76 C77 C78 Fe9 -60.0(4)
C76 Fe9 C78 C79 -82.3(4)
C72 Fe9 C78 C79 162.5(3)
C77 Fe9 C78 C79 -120.5(5)
C80 Fe9 C78 C79 -38.7(3)
C75 Fe9 C78 C79 45.7(7)
C71 Fe9 C78 C79 -165.7(6)
C73 Fe9 C78 C79 121.4(4)
C74 Fe9 C78 C79 80.0(4)
C79 Fe9 C78 C77 120.5(5)
C76 Fe9 C78 C77 38.3(4)
C72 Fe9 C78 C77 -77.0(4)
C80 Fe9 C78 C77 81.9(4)
C75 Fe9 C78 C77 166.3(5)
C71 Fe9 C78 C77 -45.1(8)
C73 Fe9 C78 C77 -118.1(4)
C74 Fe9 C78 C77 -159.5(4)
C77 C78 C79 C80 0.9(7)
Fe9 C78 C79 C80 59.9(4)
C77 C78 C79 Fe9 -59.0(4)
C76 Fe9 C79 C78 80.9(4)
C72 Fe9 C79 C78 -44.0(8)
C77 Fe9 C79 C78 37.4(3)
C80 Fe9 C79 C78 118.5(5)
C75 Fe9 C79 C78 -160.1(3)
C71 Fe9 C79 C78 168.2(5)
C73 Fe9 C79 C78 -76.6(4)
C74 Fe9 C79 C78 -117.4(4)
C78 Fe9 C79 C80 -118.5(5)
C76 Fe9 C79 C80 -37.6(3)
C72 Fe9 C79 C80 -162.5(6)
C77 Fe9 C79 C80 -81.1(4)
C75 Fe9 C79 C80 81.5(4)
C71 Fe9 C79 C80 49.7(7)
C73 Fe9 C79 C80 165.0(4)
C74 Fe9 C79 C80 124.2(4)
C77 C76 C80 C79 0.2(6)
Fe9 C76 C80 C79 -59.1(4)
C77 C76 C80 Fe9 59.3(4)
C78 C79 C80 C76 -0.7(6)
Fe9 C79 C80 C76 59.5(4)
C78 C79 C80 Fe9 -60.2(4)
C78 Fe9 C80 C76 -81.2(4)
C79 Fe9 C80 C76 -118.6(5)
C72 Fe9 C80 C76 44.4(8)
C77 Fe9 C80 C76 -36.9(3)
C75 Fe9 C80 C76 123.9(3)
C71 Fe9 C80 C76 81.5(4)
C73 Fe9 C80 C76 -159.4(7)
C74 Fe9 C80 C76 166.3(3)
C78 Fe9 C80 C79 37.4(3)
C76 Fe9 C80 C79 118.6(5)
C72 Fe9 C80 C79 162.9(6)
C77 Fe9 C80 C79 81.7(4)
C75 Fe9 C80 C79 -117.5(3)
C71 Fe9 C80 C79 -159.9(3)
C73 Fe9 C80 C79 -40.8(9)
C74 Fe9 C80 C79 -75.1(4)
Cl22 C111 C222 Cl11 -153.5(11)
Cl44 C333 C444 Cl33 9(4)
Cl66 C555 C666 Cl55 67.4(7)
